data_4339832
loop_
_publ_author_name
'Kitto, Heather J.'
'Rae, A. David'
'Webster, Richard D.'
'Willis, Anthony C.'
'Wild, S. Bruce'

_publ_section_title
;
 Synthesis, structure, and electrochemistry of di- and zerovalent nickel,
 palladium, and platinum monomers and dimers derived from an enantiopure
 (S,S)-tetra(tertiary phosphine).
;
_journal_issue 19
_journal_name_full 'Inorganic chemistry'
_journal_page_first 8059
_journal_page_last 8070
_journal_paper_doi 10.1021/ic700912q
_journal_volume 46
_journal_year 2007
_chemical_absolute_configuration ad
_chemical_compound_source
;
?
;
_chemical_formula_moiety ' C84 H84 P8 Pd2, 2(C6 H6) '
_chemical_formula_sum 'C96 H96 P8 Pd2'
_chemical_formula_weight 1710.33
_chemical_name_systematic
; 
? 
;
_space_group_IT_number 1
_symmetry_cell_setting triclinic
_symmetry_space_group_name_Hall 'P 1'
_symmetry_space_group_name_H-M 'P 1'
_atom_sites_solution_hydrogens geom
_atom_sites_solution_primary direct
_audit_creation_date 04-26-11
_audit_creation_method CRYSTALS_ver_12-03-99
_audit_update_record
;
2004-12-13 - Report on C180 H180 P16 Pd4 
             by A. David Rae and Anthony C. Willis
             for   Heather J. Kitto and S. Bruce Wild

2004-12-13 - passes checkcif tests with minor warnings

;
_cell_angle_alpha 105.936(2)
_cell_angle_beta 100.285(4)
_cell_angle_gamma 90.298(3)
_cell_formula_units_Z 2
_cell_length_a 14.8875(8)
_cell_length_b 16.5889(9)
_cell_length_c 19.0688(11)
_cell_measurement_reflns_used 211761
_cell_measurement_temperature 200
_cell_measurement_theta_max 25
_cell_measurement_theta_min 3
_cell_volume 4448.3(4)
_computing_cell_refinement
; 
 Denzo/Scalepack (Otwinowski & Minor, 1996) 
;
_computing_data_collection
; 
 COLLECT (Nonius BV, 1997) 
;
_computing_data_reduction
; 
 Denzo/Scalepack (Otwinowski & Minor, 1996) 
;
_computing_molecular_graphics
; 
ORTEP-II (Johnson 1976) in teXsan (MSC, 1992-1997)
;
_computing_publication_material
; 
 CRYSTALS (Watkin et al 2003) 
;
_computing_structure_refinement
; 
CRYSTALS (Watkin et al 2003), RAELS2000 (Rae 2000)
;
_computing_structure_solution
; 
 SIR97 (Altomare et al, 1999) 
;
_diffrn_ambient_temperature 200
_diffrn_measured_fraction_theta_full 0.986
_diffrn_measured_fraction_theta_max 0.986
_diffrn_measurement_device_type
; 
Nonius Kappa CCD 
;
_diffrn_measurement_method ' \f and \w scans with CCD '
_diffrn_radiation_monochromator graphite
_diffrn_radiation_type 'Mo K\a'
_diffrn_radiation_wavelength 0.71073
_diffrn_reflns_av_R_equivalents 0.06
_diffrn_reflns_limit_h_max 17
_diffrn_reflns_limit_h_min -17
_diffrn_reflns_limit_k_max 19
_diffrn_reflns_limit_k_min -19
_diffrn_reflns_limit_l_max 22
_diffrn_reflns_limit_l_min -22
_diffrn_reflns_number 49383
_diffrn_reflns_theta_full 25
_diffrn_reflns_theta_max 25.011
_diffrn_reflns_theta_min 2.541
_diffrn_standards_decay_% 0.00
_diffrn_standards_interval_count 0
_diffrn_standards_interval_time 0
_diffrn_standards_number 0
_exptl_absorpt_coefficient_mu 0.592
_exptl_absorpt_correction_T_max 0.978
_exptl_absorpt_correction_T_min 0.884
_exptl_absorpt_correction_type integration
_exptl_absorpt_process_details
;
via Gaussian method (Coppens, 1970) implemented in maXus (2000)
;
_exptl_crystal_colour ' yellow '
_exptl_crystal_density_diffrn 1.277
_exptl_crystal_density_meas ?
_exptl_crystal_description ' plate '
_exptl_crystal_F_000 1768
_exptl_crystal_size_max 0.21
_exptl_crystal_size_mid 0.18
_exptl_crystal_size_min 0.04
_refine_diff_density_max 1.9
_refine_diff_density_min -2.6
_refine_ls_abs_structure_details 'Comparative refinement'
_refine_ls_extinction_method None
_refine_ls_goodness_of_fit_ref 1.92
_refine_ls_hydrogen_treatment noref
_refine_ls_matrix_type full
_refine_ls_number_parameters 581
_refine_ls_number_reflns 15951
_refine_ls_number_restraints 0
_refine_ls_R_factor_all 0.149
_refine_ls_R_factor_gt 0.080
_refine_ls_shift/su_max .1
_refine_ls_structure_factor_coef F
_refine_ls_weighting_details
; 
w = 1 / ( \s^2^(Fo^2^) + 0.0009 \\times Fo^2^)      
;
_refine_ls_weighting_scheme sigma
_refine_ls_wR_factor_all 0.119
_refine_ls_wR_factor_gt 0.104
_refine_ls_wR_factor_ref 0.104
_reflns_limit_h_max 17
_reflns_limit_h_min -17
_reflns_limit_k_max 19
_reflns_limit_k_min -19
_reflns_limit_l_max 22
_reflns_limit_l_min -22
_reflns_number_gt 15951
_reflns_number_total 28412
_reflns_threshold_expression I>3.0u(I)
_cod_data_source_file ic700912q-file001.cif
_cod_data_source_block 4_hjk4_rae
_cod_depositor_comments
;
The following automatic conversions were performed:

'_symmetry_cell_setting' value 'Triclinic' changed to 'triclinic'
according to
/usr/data/users/saulius/automatic-downloads/retrospective/ACS/lib/dictionaries/cif_core.dic
dictionary named 'cif_core.dic' version 2.4.2 from 2011-04-26.

Automatic conversion script
Id: cif_fix_values 2281 2013-09-26 08:29:07Z andrius 

The following automatic conversions were performed:

'_exptl_crystal_density_meas' value 'not measured' was changed to '?'
- the value is perceived as not measured.

Automatic conversion script
Id: cif_fix_values 3008 2015-01-20 13:52:24Z robertas 
;
_cod_original_sg_symbol_H-M 'P 1 '
_cod_original_formula_sum ' C96 H96 P8 Pd2 '
_cod_database_code 4339832

loop_
_symmetry_equiv_pos_as_xyz
x,y,z

loop_
_atom_site_aniso_label
_atom_site_aniso_U_11
_atom_site_aniso_U_22
_atom_site_aniso_U_33
_atom_site_aniso_U_12
_atom_site_aniso_U_13
_atom_site_aniso_U_23
Pd1 0.028(1) 0.020(1) 0.036(1) 0.002(1) 0.007(1) 0.011(1)
Pd2 0.032(1) 0.020(1) 0.039(1) 0.003(1) 0.010(1) 0.009(1)
P1 0.044(3) 0.030(3) 0.039(3) 0.007(2) 0.011(3) 0.017(2)
P2 0.031(3) 0.023(3) 0.039(3) -0.007(2) 0.005(2) 0.010(2)
P3 0.036(3) 0.023(3) 0.048(4) 0.003(2) 0.016(3) 0.012(3)
P4 0.033(3) 0.020(2) 0.040(3) 0.005(2) 0.014(2) 0.006(2)
P5 0.037(3) 0.022(3) 0.036(3) 0.005(2) 0.016(2) 0.011(2)
P6 0.029(3) 0.027(3) 0.044(4) 0.003(2) 0.002(2) 0.012(3)
P7 0.034(3) 0.025(3) 0.033(3) 0.002(2) 0.010(2) 0.013(2)
P8 0.037(3) 0.031(3) 0.037(3) 0.004(2) 0.002(2) 0.009(2)
C1 0.052(3) 0.036(3) 0.041(3) 0.001(3) 0.008(3) 0.018(3)
C2 0.037(4) 0.027(5) 0.040(3) -0.006(3) 0.005(3) 0.012(3)
C3 0.037(3) 0.028(3) 0.041(4) -0.001(3) 0.003(3) 0.009(3)
C4 0.039(3) 0.024(3) 0.049(5) 0.004(2) 0.015(3) 0.012(3)
C5 0.037(3) 0.024(4) 0.049(4) 0.003(2) 0.015(3) 0.011(3)
C6 0.033(3) 0.028(3) 0.042(3) 0.006(2) 0.015(2) 0.011(3)
C7 0.042(3) 0.029(3) 0.036(3) 0.011(2) 0.017(2) 0.012(2)
C8 0.031(3) 0.031(4) 0.044(4) 0.006(2) 0.002(2) 0.012(3)
C9 0.031(3) 0.028(3) 0.046(5) 0.004(3) 0.002(4) 0.013(3)
C10 0.038(3) 0.026(3) 0.046(6) 0.003(2) 0.008(3) 0.013(3)
C11 0.035(3) 0.036(5) 0.034(3) 0.004(3) 0.010(2) 0.016(3)
C12 0.044(3) 0.034(3) 0.037(3) 0.008(3) 0.004(2) 0.010(2)
C25 0.049(3) 0.032(3) 0.049(4) 0.011(2) 0.017(3) 0.021(2)
C26 0.051(3) 0.043(3) 0.098(8) 0.017(3) 0.026(3) 0.038(4)
C27 0.065(5) 0.051(5) 0.131(12) 0.028(5) 0.045(6) 0.053(6)
C28 0.079(9) 0.042(4) 0.100(13) 0.028(5) 0.050(9) 0.041(5)
C29 0.075(8) 0.032(3) 0.086(9) 0.015(3) 0.035(8) 0.027(3)
C30 0.058(5) 0.031(3) 0.069(8) 0.009(2) 0.021(4) 0.022(3)
C31 0.048(3) 0.032(3) 0.048(4) 0.009(2) 0.017(3) 0.019(2)
C32 0.045(3) 0.090(9) 0.074(6) 0.012(2) 0.018(3) 0.045(5)
C33 0.052(3) 0.105(11) 0.109(10) 0.019(4) 0.034(4) 0.060(9)
C34 0.072(5) 0.043(7) 0.102(11) 0.017(6) 0.053(7) 0.033(8)
C35 0.083(7) 0.067(7) 0.070(6) 0.007(6) 0.044(7) 0.025(5)
C36 0.066(5) 0.072(8) 0.051(4) 0.006(3) 0.025(4) 0.027(3)
C37 0.032(3) 0.033(3) 0.049(4) -0.010(2) 0.004(2) 0.017(3)
C38 0.040(3) 0.058(5) 0.075(8) -0.007(3) 0.022(5) 0.016(5)
C39 0.045(4) 0.098(11) 0.100(13) -0.013(5) 0.030(6) 0.033(10)
C40 0.042(5) 0.096(11) 0.101(15) -0.026(7) 0.007(6) 0.055(10)
C41 0.051(6) 0.060(7) 0.108(14) -0.030(6) -0.001(6) 0.041(7)
C42 0.046(4) 0.035(3) 0.081(9) -0.019(4) 0.004(4) 0.018(4)
C43 0.037(3) 0.026(3) 0.050(4) 0.001(2) 0.017(3) 0.013(3)
C44 0.053(4) 0.033(6) 0.129(11) 0.007(3) 0.052(6) 0.021(5)
C45 0.056(4) 0.043(12) 0.138(14) 0.003(5) 0.057(7) 0.020(9)
C46 0.044(6) 0.044(13) 0.065(13) -0.006(7) 0.023(8) 0.016(10)
C47 0.060(6) 0.038(9) 0.136(12) -0.001(6) 0.051(7) 0.030(7)
C48 0.057(4) 0.029(4) 0.132(10) 0.003(3) 0.051(6) 0.026(4)
C49 0.033(3) 0.027(2) 0.042(3) 0.003(2) 0.013(2) 0.009(2)
C50 0.033(3) 0.038(4) 0.044(4) 0.007(2) 0.015(2) 0.015(3)
C51 0.033(3) 0.059(7) 0.050(6) 0.006(2) 0.015(2) 0.025(5)
C52 0.035(2) 0.066(7) 0.055(7) -0.006(3) 0.009(3) 0.024(6)
C53 0.041(3) 0.051(5) 0.052(6) -0.010(3) 0.007(3) 0.012(4)
C54 0.039(3) 0.032(3) 0.046(4) -0.003(3) 0.010(3) 0.006(3)
C55 0.039(3) 0.022(2) 0.045(3) 0.008(2) 0.016(2) 0.008(2)
C56 0.038(3) 0.033(3) 0.073(8) 0.013(2) 0.018(2) 0.017(3)
C57 0.050(3) 0.043(4) 0.087(10) 0.024(4) 0.021(4) 0.023(5)
C58 0.068(6) 0.036(3) 0.072(11) 0.028(4) 0.028(6) 0.021(5)
C59 0.068(6) 0.025(2) 0.095(9) 0.016(3) 0.028(7) 0.021(3)
C60 0.051(4) 0.021(2) 0.082(7) 0.007(2) 0.019(4) 0.015(3)
C61 0.038(3) 0.028(3) 0.041(3) 0.005(2) 0.018(2) 0.012(2)
C62 0.038(3) 0.092(7) 0.074(5) 0.014(2) 0.021(2) 0.052(5)
C63 0.038(3) 0.121(10) 0.084(7) 0.012(2) 0.021(2) 0.054(7)
C64 0.042(3) 0.061(8) 0.070(12) -0.001(3) 0.027(4) 0.014(8)
C65 0.052(4) 0.085(7) 0.107(10) 0.009(5) 0.041(5) 0.058(6)
C66 0.047(3) 0.082(6) 0.089(5) 0.012(3) 0.033(3) 0.059(5)
C67 0.042(3) 0.022(3) 0.043(3) 0.005(2) 0.016(2) 0.010(2)
C68 0.063(5) 0.025(3) 0.067(5) 0.001(2) 0.032(4) 0.015(2)
C69 0.077(7) 0.026(3) 0.094(9) -0.002(3) 0.037(7) 0.017(3)
C70 0.066(9) 0.023(3) 0.085(10) 0.002(2) 0.018(7) 0.007(2)
C71 0.065(8) 0.026(3) 0.062(7) 0.009(3) 0.017(5) 0.001(3)
C72 0.055(5) 0.026(3) 0.048(4) 0.008(2) 0.021(3) 0.005(3)
C73 0.029(3) 0.029(3) 0.049(4) 0.003(2) 0.003(2) 0.014(3)
C74 0.034(4) 0.030(3) 0.087(7) 0.001(3) 0.012(4) 0.015(3)
C75 0.037(5) 0.036(4) 0.112(12) 0.000(4) 0.015(6) 0.026(6)
C76 0.034(4) 0.046(7) 0.083(12) -0.001(4) 0.010(5) 0.027(8)
C77 0.036(3) 0.046(7) 0.082(11) 0.000(4) 0.018(5) 0.014(8)
C78 0.033(3) 0.035(4) 0.073(7) 0.002(3) 0.014(3) 0.011(5)
C79 0.035(3) 0.032(3) 0.038(3) 0.000(2) 0.011(2) 0.016(2)
C80 0.043(3) 0.038(4) 0.060(6) -0.004(3) 0.010(4) 0.027(4)
C81 0.050(5) 0.053(6) 0.083(10) -0.012(5) 0.011(6) 0.039(7)
C82 0.044(4) 0.062(9) 0.069(11) -0.013(5) 0.013(5) 0.030(8)
C83 0.036(3) 0.054(8) 0.045(8) -0.004(3) 0.012(3) 0.015(7)
C84 0.034(3) 0.038(5) 0.036(5) 0.001(2) 0.011(2) 0.012(4)
C85 0.052(3) 0.032(3) 0.040(3) 0.006(2) 0.008(2) 0.012(2)
C86 0.072(5) 0.033(3) 0.049(4) -0.003(3) 0.013(4) 0.010(2)
C87 0.116(9) 0.035(3) 0.063(8) -0.003(3) 0.028(7) 0.014(4)
C88 0.135(11) 0.038(4) 0.062(9) 0.017(5) 0.038(8) 0.022(5)
C89 0.103(9) 0.045(5) 0.049(5) 0.030(5) 0.027(5) 0.022(5)
C90 0.064(5) 0.040(4) 0.041(3) 0.019(3) 0.012(3) 0.015(3)
C91 0.039(3) 0.044(3) 0.042(3) 0.000(2) 0.003(2) 0.010(2)
C92 0.054(3) 0.059(4) 0.084(6) -0.009(3) 0.009(3) 0.032(4)
C93 0.066(4) 0.087(7) 0.114(10) -0.027(5) 0.016(5) 0.037(6)
C94 0.052(3) 0.110(11) 0.080(12) -0.028(5) 0.010(4) 0.012(9)
C95 0.038(3) 0.121(11) 0.073(9) -0.006(3) 0.000(2) 0.025(8)
C96 0.038(3) 0.083(6) 0.066(5) 0.005(2) 0.000(2) 0.028(5)
Pd3 0.035(1) 0.023(1) 0.045(1) 0.002(1) 0.007(1) 0.011(1)
Pd4 0.030(1) 0.022(1) 0.040(1) -0.001(1) 0.005(1) 0.008(1)
P9 0.037(3) 0.025(3) 0.049(4) 0.007(2) 0.013(2) 0.016(2)
P10 0.028(3) 0.035(3) 0.053(4) 0.004(2) 0.005(3) 0.020(3)
P11 0.042(3) 0.023(3) 0.037(4) 0.003(2) 0.011(3) 0.006(2)
P12 0.031(3) 0.026(3) 0.049(3) 0.004(2) -0.001(2) 0.013(2)
P13 0.045(3) 0.030(3) 0.055(4) 0.007(3) 0.001(3) 0.003(3)
P14 0.032(3) 0.034(3) 0.040(3) -0.004(2) -0.001(2) 0.008(3)
P15 0.026(3) 0.028(3) 0.040(3) 0.001(2) 0.008(2) 0.011(2)
P16 0.036(3) 0.030(3) 0.049(4) 0.002(2) 0.002(2) 0.014(3)
C13 0.048(3) 0.029(3) 0.050(4) 0.001(3) 0.010(3) 0.016(3)
C14 0.039(4) 0.037(4) 0.055(4) 0.005(4) 0.009(3) 0.021(3)
C15 0.036(3) 0.036(3) 0.055(5) 0.002(2) 0.004(4) 0.021(3)
C16 0.048(3) 0.032(3) 0.062(7) -0.004(3) 0.000(3) 0.021(4)
C17 0.051(4) 0.031(4) 0.040(4) 0.003(3) 0.006(3) 0.003(3)
C18 0.035(3) 0.028(3) 0.049(3) 0.001(2) -0.001(2) 0.013(2)
C19 0.052(3) 0.035(3) 0.061(4) 0.007(3) -0.004(3) 0.007(3)
C20 0.046(4) 0.035(4) 0.040(3) -0.005(3) -0.001(3) 0.007(3)
C21 0.032(3) 0.036(3) 0.045(5) -0.005(3) -0.002(3) 0.012(3)
C22 0.032(3) 0.031(3) 0.045(5) -0.004(3) 0.013(3) 0.008(3)
C23 0.034(4) 0.038(5) 0.043(4) 0.004(3) 0.009(3) 0.017(3)
C24 0.041(3) 0.036(3) 0.049(4) 0.008(3) 0.002(3) 0.014(3)
C97 0.040(3) 0.030(3) 0.078(5) 0.006(2) 0.021(3) 0.011(3)
C98 0.040(3) 0.115(6) 0.107(7) 0.015(2) 0.003(3) 0.012(5)
C99 0.039(3) 0.148(10) 0.186(16) 0.021(2) 0.008(3) 0.011(9)
C100 0.048(3) 0.062(12) 0.235(22) 0.007(4) 0.056(6) -0.004(12)
C101 0.073(6) 0.089(9) 0.181(15) -0.003(5) 0.079(9) -0.024(8)
C102 0.064(4) 0.093(5) 0.104(7) 0.001(3) 0.049(5) -0.009(4)
C103 0.051(3) 0.027(3) 0.057(4) 0.006(2) 0.007(3) 0.019(3)
C104 0.060(5) 0.030(3) 0.091(6) 0.017(3) 0.019(4) 0.022(3)
C105 0.083(8) 0.034(3) 0.129(13) 0.022(4) 0.008(8) 0.032(5)
C106 0.120(11) 0.037(5) 0.110(14) 0.005(6) -0.022(10) 0.040(7)
C107 0.147(12) 0.040(5) 0.073(8) -0.010(6) -0.008(8) 0.034(6)
C108 0.102(7) 0.035(4) 0.057(4) -0.004(4) 0.010(4) 0.024(3)
C109 0.030(3) 0.042(3) 0.060(4) 0.007(2) 0.006(2) 0.022(3)
C110 0.032(3) 0.054(6) 0.076(7) 0.007(3) 0.013(3) 0.027(5)
C111 0.036(3) 0.074(10) 0.099(12) 0.017(5) 0.021(5) 0.032(9)
C112 0.042(4) 0.074(9) 0.096(13) 0.027(6) 0.015(6) 0.031(9)
C113 0.047(6) 0.055(7) 0.074(10) 0.023(6) 0.005(6) 0.024(7)
C114 0.039(4) 0.042(4) 0.060(6) 0.012(4) 0.003(4) 0.021(4)
C115 0.045(3) 0.032(3) 0.048(4) 0.009(2) 0.012(3) 0.008(3)
C116 0.061(4) 0.031(3) 0.087(9) 0.015(3) 0.001(5) 0.004(4)
C117 0.074(6) 0.047(5) 0.126(14) 0.030(6) -0.002(8) 0.007(8)
C118 0.060(4) 0.073(10) 0.109(14) 0.033(6) 0.012(6) 0.020(10)
C119 0.045(3) 0.079(10) 0.087(12) 0.016(3) 0.015(3) 0.034(9)
C120 0.042(3) 0.052(5) 0.063(8) 0.006(2) 0.012(3) 0.024(5)
C121 0.040(3) 0.026(3) 0.051(3) 0.004(2) 0.000(2) 0.013(2)
C122 0.056(4) 0.029(3) 0.058(4) 0.011(2) -0.001(3) 0.015(3)
C123 0.081(7) 0.029(3) 0.066(8) 0.015(3) 0.003(6) 0.016(3)
C124 0.086(9) 0.026(3) 0.062(9) 0.005(2) 0.010(7) 0.012(2)
C125 0.068(7) 0.029(3) 0.056(6) -0.004(3) 0.005(5) 0.010(3)
C126 0.047(4) 0.029(3) 0.053(4) -0.002(2) 0.000(3) 0.011(3)
C127 0.032(3) 0.035(3) 0.051(3) 0.006(2) -0.001(2) 0.013(2)
C128 0.033(3) 0.059(4) 0.080(5) 0.003(2) 0.004(2) 0.031(4)
C129 0.032(3) 0.086(7) 0.085(8) 0.006(2) 0.005(3) 0.031(7)
C130 0.035(3) 0.082(8) 0.064(11) 0.019(3) -0.001(3) 0.014(8)
C131 0.045(3) 0.073(6) 0.090(9) 0.027(4) 0.001(4) 0.034(5)
C132 0.041(3) 0.053(4) 0.084(5) 0.017(3) 0.002(3) 0.034(4)
C133 0.053(3) 0.034(3) 0.073(4) 0.003(3) -0.005(3) 0.010(3)
C134 0.067(5) 0.030(3) 0.130(9) 0.007(3) -0.005(4) 0.007(3)
C135 0.086(9) 0.034(3) 0.181(15) -0.001(3) -0.027(8) 0.023(3)
C136 0.093(11) 0.056(4) 0.171(17) -0.022(5) -0.035(11) 0.052(7)
C137 0.090(8) 0.076(5) 0.160(13) -0.024(6) 0.007(8) 0.049(7)
C138 0.069(4) 0.057(4) 0.114(7) -0.007(4) 0.016(4) 0.024(4)
C139 0.047(3) 0.049(3) 0.060(4) 0.006(3) 0.004(3) 0.000(3)
C140 0.047(3) 0.087(6) 0.071(5) 0.015(3) 0.002(3) 0.001(4)
C141 0.048(3) 0.128(10) 0.089(10) 0.016(3) 0.008(4) -0.010(8)
C142 0.055(5) 0.146(13) 0.089(11) 0.001(7) 0.019(7) -0.024(11)
C143 0.064(7) 0.182(12) 0.073(7) -0.002(9) 0.020(6) -0.006(9)
C144 0.058(5) 0.128(7) 0.062(4) 0.005(5) 0.010(4) 0.007(4)
C145 0.034(3) 0.037(3) 0.052(4) -0.002(2) 0.003(3) 0.013(3)
C146 0.056(4) 0.069(6) 0.079(6) 0.021(4) 0.028(5) 0.035(5)
C147 0.066(5) 0.083(10) 0.119(12) 0.033(6) 0.048(7) 0.054(8)
C148 0.045(4) 0.059(9) 0.121(15) 0.013(6) 0.026(6) 0.041(9)
C149 0.043(4) 0.067(7) 0.102(12) 0.014(5) 0.010(5) 0.042(8)
C150 0.042(4) 0.060(5) 0.071(7) 0.010(3) 0.006(3) 0.031(5)
C151 0.029(3) 0.035(3) 0.050(4) 0.006(2) 0.012(2) 0.016(2)
C152 0.029(3) 0.064(6) 0.060(5) 0.010(3) 0.007(3) 0.022(4)
C153 0.034(3) 0.095(12) 0.087(11) 0.024(5) 0.013(4) 0.039(8)
C154 0.046(4) 0.077(10) 0.103(13) 0.032(7) 0.034(6) 0.045(9)
C155 0.054(6) 0.046(6) 0.091(11) 0.021(6) 0.040(6) 0.027(6)
C156 0.042(4) 0.034(4) 0.063(5) 0.008(3) 0.024(4) 0.014(3)
C157 0.036(3) 0.039(3) 0.051(4) 0.004(2) 0.001(3) 0.014(3)
C158 0.036(3) 0.054(5) 0.060(5) 0.002(2) 0.002(3) 0.020(4)
C159 0.036(3) 0.078(7) 0.069(8) 0.003(2) 0.001(3) 0.022(7)
C160 0.039(3) 0.085(10) 0.062(8) 0.012(4) -0.004(4) 0.014(8)
C161 0.045(4) 0.076(9) 0.052(4) 0.019(4) -0.001(4) 0.014(5)
C162 0.042(3) 0.054(6) 0.050(4) 0.013(3) 0.001(3) 0.016(3)
C163 0.043(3) 0.032(3) 0.062(4) 0.000(2) 0.003(3) 0.016(3)
C164 0.044(3) 0.044(3) 0.101(6) -0.006(3) 0.005(3) 0.026(4)
C165 0.060(4) 0.053(4) 0.139(11) -0.018(4) 0.006(6) 0.033(6)
C166 0.083(7) 0.042(3) 0.130(14) -0.017(4) 0.010(9) 0.027(5)
C167 0.082(7) 0.033(3) 0.122(11) -0.001(3) 0.016(8) 0.025(3)
C168 0.058(4) 0.032(3) 0.093(7) 0.004(2) 0.010(4) 0.022(3)
C169 0.083(18) 0.199(21) 0.239(17) 0.058(12) 0.069(15) 0.091(14)
C170 0.145(19) 0.130(19) 0.233(17) 0.074(13) 0.055(15) 0.113(14)
C171 0.123(17) 0.134(19) 0.228(17) 0.021(13) 0.077(14) 0.119(14)
C172 0.084(17) 0.151(18) 0.233(17) 0.057(13) 0.069(14) 0.108(14)
C173 0.153(19) 0.118(17) 0.229(17) 0.048(13) 0.063(14) 0.121(14)
C174 0.131(18) 0.170(18) 0.231(17) -0.004(15) 0.085(15) 0.109(14)
C175 0.074(13) 0.115(12) 0.078(15) 0.016(7) -0.007(11) 0.022(11)
C176 0.064(12) 0.115(12) 0.101(16) 0.013(8) 0.002(12) 0.030(10)
C177 0.081(15) 0.121(14) 0.093(11) 0.024(9) 0.017(11) 0.036(11)
C178 0.080(15) 0.118(12) 0.074(12) 0.020(9) 0.000(10) 0.025(10)
C179 0.064(13) 0.114(13) 0.082(13) 0.012(9) -0.001(10) 0.025(9)
C180 0.075(11) 0.118(12) 0.078(15) 0.019(8) 0.006(9) 0.028(10)
C181 0.074(15) 0.090(19) 0.248(15) 0.007(12) 0.047(13) 0.061(14)
C182 0.098(18) 0.094(16) 0.248(15) -0.008(13) 0.047(13) 0.061(14)
C183 0.143(27) 0.179(21) 0.248(15) -0.079(20) 0.047(13) 0.061(14)
C184 0.082(25) 0.341(50) 0.248(15) -0.057(17) 0.048(13) 0.058(14)
C185 0.086(24) 0.311(44) 0.248(15) 0.068(17) 0.046(13) 0.056(15)
C186 0.124(22) 0.146(21) 0.248(15) 0.061(16) 0.045(13) 0.059(14)
C187 0.066(9) 0.084(13) 0.117(11) -0.006(8) 0.007(7) 0.034(9)
C188 0.066(12) 0.100(14) 0.115(12) -0.002(9) 0.004(10) 0.032(8)
C189 0.085(16) 0.112(13) 0.120(14) 0.017(10) 0.014(12) 0.044(11)
C190 0.087(16) 0.086(10) 0.129(16) 0.001(9) 0.023(12) 0.039(9)
C191 0.067(13) 0.094(11) 0.124(11) -0.013(9) 0.010(9) 0.024(11)
C192 0.066(11) 0.104(12) 0.115(11) -0.001(8) 0.004(8) 0.031(10)
H1C1 0.048 0.042 0.050 0.000 0.005 0.024
H2C1 0.063 0.039 0.041 -0.004 0.006 0.019
H1C2 0.041 0.040 0.044 -0.003 0.010 0.018
H2C2 0.040 0.025 0.040 -0.003 0.003 0.010
H1C3 0.041 0.024 0.043 -0.003 -0.001 0.008
H2C3 0.045 0.030 0.042 0.003 0.001 0.007
H1C4 0.041 0.024 0.051 0.005 0.015 0.012
H2C4 0.042 0.025 0.050 0.006 0.016 0.014
H1C5 0.037 0.026 0.050 0.003 0.015 0.010
H2C5 0.037 0.028 0.048 0.005 0.016 0.012
H1C6 0.033 0.034 0.044 0.007 0.015 0.014
H2C6 0.035 0.033 0.040 0.008 0.015 0.009
H1C7 0.044 0.035 0.036 0.014 0.017 0.012
H2C7 0.049 0.030 0.041 0.013 0.020 0.016
H1C8 0.034 0.034 0.044 0.009 0.003 0.013
H2C8 0.032 0.030 0.045 0.007 0.000 0.010
H1C9 0.031 0.028 0.045 0.005 0.001 0.012
H2C9 0.033 0.029 0.045 0.006 0.003 0.014
H1C10 0.041 0.028 0.050 0.005 0.007 0.018
H2C10 0.037 0.031 0.046 0.006 0.007 0.005
H1C11 0.035 0.046 0.033 0.005 0.010 0.012
H2C11 0.040 0.043 0.042 0.004 0.010 0.025
H1C12 0.045 0.035 0.037 0.008 0.003 0.009
H2C12 0.056 0.033 0.039 0.008 0.006 0.009
H1C26 0.047 0.050 0.148 0.015 0.024 0.050
H1C27 0.068 0.067 0.217 0.038 0.061 0.082
H1C28 0.097 0.047 0.129 0.037 0.069 0.052
H1C29 0.087 0.032 0.127 0.012 0.040 0.030
H1C30 0.056 0.034 0.110 0.005 0.020 0.028
H1C32 0.044 0.184 0.082 0.009 0.008 0.074
H1C33 0.048 0.220 0.151 0.024 0.034 0.110
H1C34 0.085 0.050 0.133 0.022 0.073 0.041
H1C35 0.109 0.143 0.073 0.000 0.053 0.039
H1C36 0.073 0.163 0.051 0.002 0.018 0.052
H1C38 0.054 0.060 0.107 -0.004 0.042 -0.002
H1C39 0.062 0.138 0.148 -0.011 0.062 0.025
H1C40 0.048 0.132 0.130 -0.036 0.008 0.077
H1C41 0.072 0.063 0.163 -0.043 0.001 0.042
H1C42 0.064 0.030 0.115 -0.022 0.018 -0.001
H1C44 0.082 0.034 0.278 0.018 0.117 0.040
H1C45 0.087 0.053 0.291 0.013 0.127 0.035
H1C46 0.048 0.055 0.073 -0.010 0.026 0.018
H1C47 0.094 0.043 0.286 0.005 0.113 0.054
H1C48 0.089 0.029 0.286 0.013 0.117 0.045
H1C50 0.036 0.037 0.043 0.012 0.017 0.013
H1C51 0.034 0.076 0.053 0.014 0.018 0.033
H1C52 0.036 0.089 0.061 -0.010 0.007 0.033
H1C53 0.050 0.059 0.058 -0.017 0.003 0.008
H1C54 0.045 0.030 0.046 -0.001 0.010 0.001
H1C56 0.034 0.039 0.122 0.010 0.017 0.027
H1C57 0.050 0.060 0.145 0.029 0.019 0.037
H1C58 0.085 0.044 0.088 0.039 0.035 0.029
H1C59 0.086 0.026 0.159 0.015 0.035 0.034
H1C60 0.051 0.023 0.137 0.001 0.017 0.022
H1C62 0.044 0.191 0.138 0.034 0.032 0.134
H1C63 0.040 0.256 0.148 0.030 0.027 0.139
H1C64 0.044 0.080 0.087 -0.004 0.032 0.015
H1C65 0.067 0.177 0.194 0.024 0.067 0.144
H1C66 0.057 0.189 0.157 0.031 0.047 0.149
H1C68 0.086 0.032 0.079 0.000 0.052 0.019
H1C69 0.114 0.032 0.135 -0.008 0.066 0.025
H1C70 0.080 0.023 0.109 0.001 0.019 0.006
H1C71 0.089 0.033 0.071 0.013 0.027 -0.006
H1C72 0.076 0.033 0.055 0.010 0.038 0.005
H1C74 0.042 0.028 0.132 0.000 0.027 0.007
H1C75 0.045 0.036 0.183 -0.001 0.031 0.031
H1C76 0.038 0.056 0.102 -0.003 0.014 0.035
H1C77 0.045 0.056 0.123 -0.003 0.038 0.005
H1C78 0.040 0.035 0.118 0.003 0.030 0.005
H1C80 0.047 0.035 0.069 -0.002 0.008 0.031
H1C81 0.062 0.061 0.117 -0.018 0.009 0.056
H1C82 0.049 0.079 0.087 -0.020 0.014 0.038
H1C83 0.035 0.064 0.042 -0.002 0.012 0.009
H1C84 0.035 0.036 0.036 0.005 0.009 0.009
H1C86 0.066 0.038 0.050 -0.010 0.008 0.006
H1C87 0.143 0.038 0.076 -0.018 0.034 0.011
H1C88 0.182 0.041 0.075 0.023 0.055 0.029
H1C89 0.118 0.057 0.049 0.048 0.031 0.027
H1C90 0.054 0.048 0.038 0.021 0.006 0.014
H1C92 0.065 0.076 0.131 -0.005 0.011 0.069
H1C93 0.094 0.116 0.199 -0.037 0.026 0.083
H1C94 0.060 0.147 0.103 -0.045 0.014 0.013
H1C95 0.038 0.182 0.111 0.001 -0.005 0.057
H1C96 0.044 0.110 0.116 0.017 0.000 0.068
H1C13 0.073 0.033 0.049 -0.008 0.010 0.016
H2C13 0.049 0.027 0.051 0.002 0.018 0.013
H1C14 0.046 0.036 0.054 0.007 0.007 0.021
H2C14 0.045 0.036 0.054 0.004 0.008 0.021
H1C15 0.040 0.039 0.059 -0.001 0.007 0.022
H2C15 0.039 0.037 0.057 0.000 0.001 0.021
H1C16 0.055 0.032 0.074 -0.008 -0.009 0.024
H2C16 0.046 0.064 0.066 -0.009 0.001 0.040
H1C17 0.055 0.058 0.037 0.005 0.010 0.007
H2C17 0.065 0.031 0.055 0.007 -0.002 -0.005
H1C18 0.035 0.029 0.049 0.001 -0.001 0.013
H2C18 0.044 0.028 0.050 0.000 0.000 0.014
H1C19 0.049 0.032 0.065 0.009 -0.005 0.000
H2C19 0.056 0.049 0.057 0.006 -0.003 0.008
H1C20 0.056 0.038 0.044 -0.001 0.008 0.008
H2C20 0.050 0.036 0.042 -0.009 -0.008 0.010
H1C21 0.036 0.035 0.045 -0.007 -0.006 0.011
H2C21 0.035 0.037 0.044 -0.006 -0.001 0.011
H1C22 0.041 0.028 0.050 0.000 0.020 0.010
H2C22 0.038 0.037 0.047 -0.009 0.015 0.005
H1C23 0.035 0.056 0.047 0.006 0.006 0.023
H2C23 0.038 0.039 0.041 -0.001 0.010 0.013
H1C24 0.041 0.043 0.050 0.010 0.004 0.017
H2C24 0.043 0.044 0.049 0.012 0.003 0.015
H1C98 0.053 0.244 0.090 0.021 -0.012 0.002
H1C99 0.046 0.324 0.226 0.038 -0.019 0.012
H1C100 0.053 0.081 0.324 0.009 0.075 -0.011
H1C101 0.109 0.198 0.218 -0.011 0.118 -0.058
H1C102 0.090 0.229 0.085 0.003 0.052 -0.024
H1C104 0.078 0.035 0.107 0.023 0.048 0.019
H1C105 0.105 0.041 0.185 0.039 0.033 0.037
H1C106 0.158 0.043 0.141 0.005 -0.039 0.052
H1C107 0.228 0.052 0.074 -0.023 0.001 0.041
H1C108 0.138 0.042 0.061 -0.005 0.038 0.022
H1C110 0.035 0.054 0.078 0.002 0.016 0.028
H1C111 0.040 0.093 0.121 0.017 0.032 0.039
H1C112 0.050 0.092 0.115 0.038 0.020 0.035
H1C113 0.062 0.056 0.073 0.029 0.002 0.024
H1C114 0.046 0.037 0.054 0.009 0.003 0.020
H1C116 0.071 0.024 0.116 0.009 -0.011 0.006
H1C117 0.098 0.046 0.191 0.037 -0.019 0.007
H1C118 0.069 0.096 0.144 0.047 0.011 0.028
H1C119 0.043 0.106 0.114 0.011 0.013 0.057
H1C120 0.044 0.055 0.084 -0.004 0.005 0.036
H1C122 0.059 0.034 0.063 0.015 -0.008 0.017
H1C123 0.105 0.034 0.078 0.026 0.000 0.020
H1C124 0.112 0.026 0.069 0.006 0.016 0.012
H1C125 0.079 0.033 0.059 -0.012 0.002 0.007
H1C126 0.046 0.034 0.055 -0.003 -0.007 0.011
H1C128 0.039 0.080 0.133 0.002 0.013 0.066
H1C129 0.036 0.130 0.140 0.003 0.015 0.067
H1C130 0.037 0.109 0.071 0.026 -0.001 0.014
H1C131 0.061 0.102 0.151 0.044 0.008 0.072
H1C132 0.051 0.072 0.139 0.022 0.011 0.073
H1C134 0.079 0.035 0.185 0.017 0.026 -0.005
H1C135 0.109 0.031 0.276 0.007 -0.021 0.018
H1C136 0.116 0.069 0.227 -0.037 -0.052 0.075
H1C137 0.119 0.113 0.235 -0.037 0.047 0.068
H1C138 0.080 0.071 0.161 -0.004 0.053 0.019
H1C140 0.050 0.147 0.072 0.027 -0.001 0.016
H1C141 0.050 0.208 0.107 0.035 0.006 -0.002
H1C142 0.059 0.201 0.106 -0.002 0.027 -0.038
H1C143 0.080 0.311 0.076 -0.001 0.028 0.005
H1C144 0.067 0.209 0.061 0.015 0.010 0.028
H1C146 0.083 0.113 0.091 0.050 0.050 0.062
H1C147 0.105 0.142 0.165 0.074 0.092 0.096
H1C148 0.051 0.071 0.161 0.022 0.040 0.058
H1C149 0.061 0.109 0.129 0.036 0.018 0.073
H1C150 0.066 0.103 0.082 0.036 0.021 0.059
H1C152 0.031 0.079 0.056 0.005 -0.001 0.014
H1C153 0.036 0.142 0.101 0.030 0.004 0.045
H1C154 0.055 0.101 0.134 0.047 0.046 0.061
H1C155 0.074 0.047 0.109 0.024 0.057 0.023
H1C156 0.049 0.037 0.060 0.002 0.023 0.003
H1C158 0.038 0.063 0.066 0.003 0.007 0.029
H1C159 0.036 0.104 0.084 0.002 0.004 0.033
H1C160 0.041 0.110 0.068 0.016 -0.006 0.014
H1C161 0.053 0.100 0.052 0.032 0.000 0.019
H1C162 0.046 0.063 0.052 0.018 0.005 0.023
H1C164 0.039 0.053 0.139 -0.002 0.010 0.036
H1C165 0.060 0.073 0.210 -0.025 0.008 0.050
H1C166 0.105 0.048 0.168 -0.027 0.014 0.032
H1C167 0.104 0.034 0.174 0.007 0.029 0.035
H1C168 0.058 0.037 0.130 0.013 0.015 0.033
H1C169 0.086 0.328 0.258 0.080 0.061 0.041
H1C170 0.280 0.141 0.241 0.113 0.023 0.104
H1C171 0.214 0.185 0.230 -0.047 0.089 0.110
H1C172 0.089 0.245 0.247 0.079 0.061 0.071
H1C173 0.295 0.121 0.234 0.069 0.037 0.117
H1C174 0.227 0.247 0.234 -0.090 0.103 0.093
H1C175 0.099 0.119 0.081 0.027 -0.016 0.018
H1C176 0.064 0.117 0.140 0.013 0.005 0.038
H1C177 0.112 0.134 0.118 0.044 0.045 0.054
H1C178 0.108 0.124 0.074 0.034 -0.003 0.023
H1C179 0.064 0.114 0.108 0.012 -0.001 0.030
H1C180 0.102 0.128 0.093 0.035 0.026 0.041
H1C181 0.092 0.107 0.248 -0.018 0.047 0.061
H1C182 0.152 0.096 0.248 0.028 0.045 0.060
H1C183 0.286 0.194 0.248 -0.148 0.046 0.062
H1C184 0.106 0.545 0.248 -0.129 0.049 0.055
H1C185 0.131 0.475 0.248 0.161 0.043 0.051
H1C186 0.252 0.135 0.248 0.096 0.042 0.058
H1C187 0.080 0.087 0.124 0.000 0.017 0.039
H1C188 0.065 0.129 0.118 0.001 0.003 0.022
H1C189 0.111 0.166 0.123 0.055 0.023 0.058
H1C190 0.116 0.090 0.146 0.012 0.045 0.048
H1C191 0.067 0.119 0.132 -0.019 0.012 0.008
H1C192 0.078 0.151 0.115 0.024 0.005 0.034

loop_
_atom_site_label
_atom_site_fract_x
_atom_site_fract_y
_atom_site_fract_z
_atom_site_occupancy
_atom_site_U_iso_or_equiv
_atom_site_thermal_displace_type
_atom_site_calc_flag
Pd1 0.5898(1) 0.8626(1) 0.2736(1) 1.0 0.027(1) Uani d
Pd2 0.7861(1) 0.5243(1) 0.2580(1) 1.0 0.030(1) Uani d
P1 0.5728(4) 0.9268(4) 0.1776(3) 1.0 0.036(2) Uani d
P2 0.5383(4) 0.7379(3) 0.1822(3) 1.0 0.031(2) Uani d
P3 0.7898(4) 0.5932(3) 0.1671(3) 1.0 0.034(2) Uani d
P4 0.7437(4) 0.4004(3) 0.1598(3) 1.0 0.030(2) Uani d
P5 0.5255(4) 0.9278(3) 0.3765(3) 1.0 0.030(2) Uani d
P6 0.7202(4) 0.8581(4) 0.3581(3) 1.0 0.033(2) Uani d
P7 0.7009(4) 0.5840(3) 0.3497(3) 1.0 0.029(2) Uani d
P8 0.9042(4) 0.5172(4) 0.3562(3) 1.0 0.036(2) Uani d
C1 0.4924(15) 0.8525(10) 0.1014(12) 1.0 0.042(2) Uani d
C2 0.5169(14) 0.7617(10) 0.0931(11) 1.0 0.035(2) Uani d
C3 0.6097(12) 0.6475(12) 0.1582(12) 1.0 0.036(3) Uani d
C4 0.7084(12) 0.6753(12) 0.1554(12) 1.0 0.036(2) Uani d
C5 0.7484(13) 0.5127(10) 0.0754(11) 1.0 0.036(2) Uani d
C6 0.7764(13) 0.4249(10) 0.0774(11) 1.0 0.033(2) Uani d
C7 0.5974(11) 0.8991(12) 0.4545(11) 1.0 0.034(2) Uani d
C8 0.6982(11) 0.9108(13) 0.4519(12) 1.0 0.035(2) Uani d
C9 0.7556(12) 0.7508(12) 0.3698(12) 1.0 0.035(2) Uani d
C10 0.6714(12) 0.6937(12) 0.3673(12) 1.0 0.036(2) Uani d
C11 0.7718(11) 0.5814(13) 0.4396(11) 1.0 0.033(3) Uani d
C12 0.8726(11) 0.5941(13) 0.4374(11) 1.0 0.039(2) Uani d
C25 0.5249(9) 1.0287(7) 0.1813(9) 1.0 0.040(2) Uani d
C26 0.4310(9) 1.0363(8) 0.1760(10) 1.0 0.058(3) Uani d
C27 0.3945(8) 1.1149(10) 0.1848(11) 1.0 0.073(6) Uani d
C28 0.4505(11) 1.1861(8) 0.1988(10) 1.0 0.065(8) Uani d
C29 0.5435(11) 1.1791(7) 0.2041(10) 1.0 0.060(5) Uani d
C30 0.5811(8) 1.1010(9) 0.1955(9) 1.0 0.050(3) Uani d
C31 0.6702(9) 0.9316(10) 0.1313(8) 1.0 0.040(2) Uani d
C32 0.7575(11) 0.9321(11) 0.1725(7) 1.0 0.065(4) Uani d
C33 0.8340(8) 0.9310(12) 0.1396(10) 1.0 0.080(7) Uani d
C34 0.8247(10) 0.9294(11) 0.0660(10) 1.0 0.065(7) Uani d
C35 0.7385(12) 0.9290(11) 0.0249(7) 1.0 0.068(5) Uani d
C36 0.6612(9) 0.9300(11) 0.0569(8) 1.0 0.059(3) Uani d
C37 0.4327(8) 0.6872(8) 0.1827(9) 1.0 0.037(2) Uani d
C38 0.3738(10) 0.7359(8) 0.2258(9) 1.0 0.057(5) Uani d
C39 0.2914(10) 0.6988(11) 0.2354(10) 1.0 0.078(8) Uani d
C40 0.2710(9) 0.6154(11) 0.2022(10) 1.0 0.075(9) Uani d
C41 0.3247(11) 0.5649(8) 0.1600(10) 1.0 0.072(9) Uani d
C42 0.4074(10) 0.6011(8) 0.1499(9) 1.0 0.055(5) Uani d
C43 0.8947(9) 0.6370(8) 0.1508(9) 1.0 0.036(2) Uani d
C44 0.9630(10) 0.5828(7) 0.1273(10) 1.0 0.067(4) Uani d
C45 1.0449(9) 0.6148(9) 0.1123(11) 1.0 0.075(6) Uani d
C46 1.0555(9) 0.6988(9) 0.1212(10) 1.0 0.049(7) Uani d
C47 0.9924(11) 0.7545(8) 0.1436(11) 1.0 0.073(5) Uani d
C48 0.9102(10) 0.7234(8) 0.1589(11) 1.0 0.068(4) Uani d
C49 0.6243(7) 0.3669(8) 0.1242(7) 1.0 0.033(2) Uani d
C50 0.5619(9) 0.4086(8) 0.1658(6) 1.0 0.037(3) Uani d
C51 0.4684(8) 0.3883(9) 0.1417(8) 1.0 0.044(3) Uani d
C52 0.4363(7) 0.3269(10) 0.0765(8) 1.0 0.050(2) Uani d
C53 0.4977(9) 0.2854(8) 0.0350(7) 1.0 0.049(2) Uani d
C54 0.5914(8) 0.3050(8) 0.0583(7) 1.0 0.040(2) Uani d
C55 0.8017(8) 0.3012(7) 0.1564(8) 1.0 0.034(2) Uani d
C56 0.8969(9) 0.3082(7) 0.1733(9) 1.0 0.047(3) Uani d
C57 0.9462(7) 0.2386(10) 0.1799(10) 1.0 0.058(4) Uani d
C58 0.9017(10) 0.1620(8) 0.1699(10) 1.0 0.055(5) Uani d
C59 0.8075(10) 0.1547(7) 0.1532(10) 1.0 0.060(4) Uani d
C60 0.7572(7) 0.2237(8) 0.1464(9) 1.0 0.050(3) Uani d
C61 0.4098(8) 0.9135(9) 0.3925(8) 1.0 0.034(2) Uani d
C62 0.3394(10) 0.9419(10) 0.3482(8) 1.0 0.061(3) Uani d
C63 0.2486(8) 0.9270(12) 0.3524(9) 1.0 0.075(3) Uani d
C64 0.2269(8) 0.8842(11) 0.4002(10) 1.0 0.057(3) Uani d
C65 0.2961(10) 0.8559(11) 0.4442(9) 1.0 0.072(4) Uani d
C66 0.3874(9) 0.8702(10) 0.4407(9) 1.0 0.063(3) Uani d
C67 0.5390(10) 1.0417(6) 0.4124(8) 1.0 0.034(2) Uani d
C68 0.5916(11) 1.0834(8) 0.3782(7) 1.0 0.049(3) Uani d
C69 0.6105(11) 1.1699(8) 0.4058(9) 1.0 0.063(4) Uani d
C70 0.5776(11) 1.2154(7) 0.4671(9) 1.0 0.059(6) Uani d
C71 0.5254(11) 1.1746(8) 0.5011(8) 1.0 0.053(4) Uani d
C72 0.5059(10) 1.0882(8) 0.4743(8) 1.0 0.043(3) Uani d
C73 0.8298(8) 0.9056(8) 0.3595(9) 1.0 0.036(2) Uani d
C74 0.8418(9) 0.9941(8) 0.3814(9) 1.0 0.050(3) Uani d
C75 0.9220(10) 1.0350(7) 0.3720(10) 1.0 0.060(5) Uani d
C76 0.9865(9) 0.9868(9) 0.3415(9) 1.0 0.053(4) Uani d
C77 0.9792(9) 0.9013(9) 0.3193(9) 1.0 0.055(4) Uani d
C78 0.8994(10) 0.8594(7) 0.3283(9) 1.0 0.048(3) Uani d
C79 0.5935(8) 0.5337(8) 0.3542(8) 1.0 0.033(2) Uani d
C80 0.5951(8) 0.4527(9) 0.3647(9) 1.0 0.044(3) Uani d
C81 0.5120(11) 0.4073(8) 0.3626(10) 1.0 0.058(4) Uani d
C82 0.4314(9) 0.4440(9) 0.3503(9) 1.0 0.056(5) Uani d
C83 0.4250(7) 0.5218(10) 0.3397(9) 1.0 0.044(4) Uani d
C84 0.5074(9) 0.5680(7) 0.3416(8) 1.0 0.035(3) Uani d
C85 0.9043(10) 0.4249(7) 0.3920(8) 1.0 0.042(2) Uani d
C86 0.8506(11) 0.3542(9) 0.3473(7) 1.0 0.052(3) Uani d
C87 0.8465(12) 0.2823(8) 0.3712(9) 1.0 0.069(6) Uani d
C88 0.8954(13) 0.2799(8) 0.4392(9) 1.0 0.074(7) Uani d
C89 0.9487(11) 0.3497(10) 0.4836(7) 1.0 0.062(4) Uani d
C90 0.9535(10) 0.4221(8) 0.4606(8) 1.0 0.047(2) Uani d
C91 1.0225(8) 0.5517(9) 0.3653(9) 1.0 0.043(2) Uani d
C92 1.0325(10) 0.6219(10) 0.3400(10) 1.0 0.064(3) Uani d
C93 1.1188(13) 0.6605(10) 0.3492(11) 1.0 0.088(5) Uani d
C94 1.1954(9) 0.6301(12) 0.3834(11) 1.0 0.084(6) Uani d
C95 1.1860(9) 0.5607(13) 0.4085(10) 1.0 0.079(4) Uani d
C96 1.1002(11) 0.5213(10) 0.3997(9) 1.0 0.062(3) Uani d
Pd3 0.4156(1) 0.4746(1) 0.7388(1) 1.0 0.034(1) Uani d
Pd4 0.2084(1) 0.1386(1) 0.7296(1) 1.0 0.031(1) Uani d
P9 0.4808(4) 0.4911(4) 0.6402(3) 1.0 0.035(2) Uani d
P10 0.2867(4) 0.4168(4) 0.6499(4) 1.0 0.038(2) Uani d
P11 0.3004(4) 0.1449(4) 0.6447(3) 1.0 0.034(2) Uani d
P12 0.0950(4) 0.0739(3) 0.6283(3) 1.0 0.036(2) Uani d
P13 0.4213(4) 0.5881(4) 0.8444(4) 1.0 0.046(2) Uani d
P14 0.4644(4) 0.3998(4) 0.8227(3) 1.0 0.037(2) Uani d
P15 0.2067(4) 0.2635(3) 0.8235(3) 1.0 0.031(2) Uani d
P16 0.2422(4) 0.0744(4) 0.8254(4) 1.0 0.039(2) Uani d
C13 0.4155(11) 0.4118(13) 0.5547(12) 1.0 0.041(2) Uani d
C14 0.3136(11) 0.4164(14) 0.5560(13) 1.0 0.042(3) Uani d
C15 0.2487(13) 0.3022(13) 0.6300(13) 1.0 0.041(2) Uani d
C16 0.3295(13) 0.2433(13) 0.6279(13) 1.0 0.047(3) Uani d
C17 0.2347(11) 0.0875(13) 0.5535(12) 1.0 0.043(2) Uani d
C18 0.1326(11) 0.1001(13) 0.5478(12) 1.0 0.038(2) Uani d
C19 0.5005(16) 0.5599(11) 0.9138(13) 1.0 0.053(2) Uani d
C20 0.4865(14) 0.4700(11) 0.9170(11) 1.0 0.042(3) Uani d
C21 0.3906(11) 0.3206(13) 0.8334(12) 1.0 0.039(2) Uani d
C22 0.2930(11) 0.3490(12) 0.8421(12) 1.0 0.036(2) Uani d
C23 0.2363(14) 0.2349(10) 0.9145(11) 1.0 0.037(2) Uani d
C24 0.2006(14) 0.1452(11) 0.9039(12) 1.0 0.043(2) Uani d
C97 0.6000(9) 0.4730(11) 0.6234(10) 1.0 0.049(2) Uani d
C98 0.6681(12) 0.4931(13) 0.6868(8) 1.0 0.092(3) Uani d
C99 0.7590(11) 0.4782(15) 0.6813(12) 1.0 0.133(4) Uani d
C100 0.7828(10) 0.4434(14) 0.6132(15) 1.0 0.120(4) Uani d
C101 0.7158(14) 0.4234(13) 0.5502(11) 1.0 0.120(4) Uani d
C102 0.6246(12) 0.4379(12) 0.5548(9) 1.0 0.090(3) Uani d
C103 0.4584(11) 0.5904(8) 0.6135(8) 1.0 0.044(2) Uani d
C104 0.4106(11) 0.6502(10) 0.6568(8) 1.0 0.059(3) Uani d
C105 0.3868(12) 0.7231(9) 0.6369(11) 1.0 0.082(6) Uani d
C106 0.4100(13) 0.7372(9) 0.5743(11) 1.0 0.091(8) Uani d
C107 0.4573(14) 0.6783(11) 0.5312(8) 1.0 0.087(7) Uani d
C108 0.4817(12) 0.6050(9) 0.5503(8) 1.0 0.063(4) Uani d
C109 0.1774(9) 0.4635(9) 0.6489(9) 1.0 0.043(2) Uani d
C110 0.1071(10) 0.4362(8) 0.6793(9) 1.0 0.052(4) Uani d
C111 0.0276(9) 0.4835(11) 0.6885(10) 1.0 0.067(7) Uani d
C112 0.0213(10) 0.5555(10) 0.6672(10) 1.0 0.069(8) Uani d
C113 0.0866(11) 0.5853(8) 0.6375(10) 1.0 0.058(7) Uani d
C114 0.1665(9) 0.5387(9) 0.6280(9) 1.0 0.046(4) Uani d
C115 0.4067(9) 0.0927(9) 0.6485(9) 1.0 0.042(2) Uani d
C116 0.4060(10) 0.0050(9) 0.6378(10) 1.0 0.064(3) Uani d
C117 0.4895(13) -0.0359(8) 0.6504(12) 1.0 0.088(7) Uani d
C118 0.5697(10) 0.0118(11) 0.6730(11) 1.0 0.082(8) Uani d
C119 0.5751(8) 0.0965(12) 0.6844(11) 1.0 0.068(7) Uani d
C120 0.4922(11) 0.1382(8) 0.6720(10) 1.0 0.051(4) Uani d
C121 0.0875(10) -0.0423(6) 0.5914(8) 1.0 0.040(2) Uani d
C122 0.1478(10) -0.0887(8) 0.6272(7) 1.0 0.048(2) Uani d
C123 0.1470(10) -0.1757(8) 0.5986(9) 1.0 0.059(4) Uani d
C124 0.0869(11) -0.2170(7) 0.5347(9) 1.0 0.059(6) Uani d
C125 0.0271(10) -0.1714(8) 0.4991(7) 1.0 0.052(4) Uani d
C126 0.0269(9) -0.0845(8) 0.5269(8) 1.0 0.044(3) Uani d
C127 -0.0266(7) 0.0978(9) 0.6133(9) 1.0 0.040(2) Uani d
C128 -0.0900(10) 0.0502(9) 0.6330(9) 1.0 0.056(3) Uani d
C129 -0.1817(9) 0.0692(11) 0.6250(10) 1.0 0.067(6) Uani d
C130 -0.2110(8) 0.1352(11) 0.5977(10) 1.0 0.063(7) Uani d
C131 -0.1486(11) 0.1826(10) 0.5781(10) 1.0 0.068(5) Uani d
C132 -0.0567(10) 0.1645(9) 0.5857(9) 1.0 0.057(3) Uani d
C133 0.4687(11) 0.6937(8) 0.8528(10) 1.0 0.056(2) Uani d
C134 0.4242(10) 0.7662(11) 0.8798(11) 1.0 0.082(3) Uani d
C135 0.4618(14) 0.8446(8) 0.8831(13) 1.0 0.108(3) Uani d
C136 0.5432(15) 0.8517(10) 0.8599(13) 1.0 0.111(4) Uani d
C137 0.5876(11) 0.7802(14) 0.8331(12) 1.0 0.107(3) Uani d
C138 0.5509(12) 0.7013(10) 0.8294(11) 1.0 0.080(3) Uani d
C139 0.3228(9) 0.6038(11) 0.8850(9) 1.0 0.056(2) Uani d
C140 0.2404(12) 0.6077(13) 0.8384(8) 1.0 0.073(3) Uani d
C141 0.1606(10) 0.6244(14) 0.8672(11) 1.0 0.097(6) Uani d
C142 0.1618(11) 0.6373(15) 0.9419(11) 1.0 0.108(8) Uani d
C143 0.2430(14) 0.6335(15) 0.9883(8) 1.0 0.114(8) Uani d
C144 0.3235(11) 0.6168(13) 0.9605(9) 1.0 0.087(4) Uani d
C145 0.5677(8) 0.3409(9) 0.8171(9) 1.0 0.042(2) Uani d
C146 0.6138(11) 0.3406(10) 0.7584(8) 1.0 0.063(3) Uani d
C147 0.6977(11) 0.2994(11) 0.7527(9) 1.0 0.080(5) Uani d
C148 0.7321(9) 0.2605(10) 0.8051(11) 1.0 0.070(6) Uani d
C149 0.6912(11) 0.2585(10) 0.8630(10) 1.0 0.067(5) Uani d
C150 0.6072(10) 0.2993(10) 0.8695(8) 1.0 0.056(3) Uani d
C151 0.1043(8) 0.3186(8) 0.8331(8) 1.0 0.036(2) Uani d
C152 0.0273(10) 0.2947(9) 0.7751(7) 1.0 0.050(3) Uani d
C153 -0.0560(8) 0.3370(11) 0.7800(9) 1.0 0.069(4) Uani d
C154 -0.0593(9) 0.4009(10) 0.8419(10) 1.0 0.069(3) Uani d
C155 0.0123(11) 0.4271(8) 0.8997(9) 1.0 0.059(3) Uani d
C156 0.0960(9) 0.3854(9) 0.8956(7) 1.0 0.044(2) Uani d
C157 0.3606(7) 0.0724(10) 0.8759(8) 1.0 0.043(2) Uani d
C158 0.4333(10) 0.0850(11) 0.8425(7) 1.0 0.050(3) Uani d
C159 0.5232(8) 0.0858(11) 0.8794(9) 1.0 0.062(3) Uani d
C160 0.5415(8) 0.0743(11) 0.9493(9) 1.0 0.065(3) Uani d
C161 0.4699(11) 0.0618(11) 0.9827(7) 1.0 0.060(3) Uani d
C162 0.3796(9) 0.0607(10) 0.9466(8) 1.0 0.049(2) Uani d
C163 0.1914(9) -0.0305(7) 0.8165(10) 1.0 0.046(2) Uani d
C164 0.0965(10) -0.0389(9) 0.8066(11) 1.0 0.063(3) Uani d
C165 0.0525(8) -0.1177(11) 0.7924(12) 1.0 0.084(4) Uani d
C166 0.1021(12) -0.1883(8) 0.7879(12) 1.0 0.086(6) Uani d
C167 0.1960(12) -0.1805(8) 0.7976(11) 1.0 0.078(5) Uani d
C168 0.2410(8) -0.1021(10) 0.8119(11) 1.0 0.060(3) Uani d
C169 0.6941(14) 0.7919(23) 0.6382(18) 1.0 0.162(14) Uani d
C170 0.7519(23) 0.8439(16) 0.6227(17) 1.0 0.154(13) Uani d
C171 0.8393(19) 0.8254(17) 0.6225(17) 1.0 0.143(11) Uani d
C172 0.8689(14) 0.7549(20) 0.6378(17) 1.0 0.140(11) Uani d
C173 0.8111(24) 0.7029(15) 0.6533(17) 1.0 0.149(13) Uani d
C174 0.7237(21) 0.7214(20) 0.6535(17) 1.0 0.160(13) Uani d
C175 0.8612(14) 0.0461(13) 0.8275(10) 1.0 0.093(9) Uani d
C176 0.8262(13) 0.0306(11) 0.8828(14) 1.0 0.095(10) Uani d
C177 0.8402(14) 0.0870(16) 0.9497(12) 1.0 0.097(8) Uani d
C178 0.8892(14) 0.1590(13) 0.9613(9) 1.0 0.093(8) Uani d
C179 0.9241(13) 0.1745(11) 0.9059(13) 1.0 0.089(8) Uani d
C180 0.9101(14) 0.1181(15) 0.8391(11) 1.0 0.091(9) Uani d
C181 0.2926(16) 0.2580(19) 0.3695(17) 1.0 0.132(13) Uani d
C182 0.2813(19) 0.1775(18) 0.3686(18) 1.0 0.142(12) Uani d
C183 0.1979(25) 0.1447(17) 0.3657(20) 1.0 0.189(12) Uani d
C184 0.1257(16) 0.1924(27) 0.3638(18) 1.0 0.227(23) Uani d
C185 0.1369(19) 0.2729(25) 0.3648(19) 1.0 0.217(26) Uani d
C186 0.2204(25) 0.3057(15) 0.3676(19) 1.0 0.170(15) Uani d
C187 0.1146(13) 0.4161(10) 0.1631(12) 1.0 0.089(9) Uani d
C188 0.1820(14) 0.3916(13) 0.2080(9) 1.0 0.095(8) Uani d
C189 0.2180(12) 0.3174(14) 0.1843(12) 1.0 0.104(8) Uani d
C190 0.1865(14) 0.2678(11) 0.1157(13) 1.0 0.098(7) Uani d
C191 0.1191(14) 0.2923(13) 0.0709(10) 1.0 0.097(9) Uani d
C192 0.0831(12) 0.3665(14) 0.0946(11) 1.0 0.097(9) Uani d
H1C1 0.4292 0.8589 0.1123 1.0 0.045 Uani c
H2C1 0.4946 0.8662 0.0538 1.0 0.047 Uani c
H1C2 0.5732 0.7518 0.0707 1.0 0.040 Uani c
H2C2 0.4651 0.7236 0.0595 1.0 0.035 Uani c
H1C3 0.6127 0.6162 0.1965 1.0 0.037 Uani c
H2C3 0.5811 0.6097 0.1085 1.0 0.040 Uani c
H1C4 0.7283 0.7282 0.1961 1.0 0.037 Uani c
H2C4 0.7087 0.6861 0.1063 1.0 0.037 Uani c
H1C5 0.6802 0.5120 0.0631 1.0 0.037 Uani c
H2C5 0.7751 0.5286 0.0362 1.0 0.036 Uani c
H1C6 0.8441 0.4224 0.0808 1.0 0.035 Uani c
H2C6 0.7447 0.3829 0.0310 1.0 0.035 Uani c
H1C7 0.5846 0.9358 0.5025 1.0 0.037 Uani c
H2C7 0.5826 0.8391 0.4509 1.0 0.037 Uani c
H1C8 0.7359 0.8860 0.4889 1.0 0.037 Uani c
H2C8 0.7155 0.9721 0.4645 1.0 0.037 Uani c
H1C9 0.7880 0.7225 0.3288 1.0 0.035 Uani c
H2C9 0.7977 0.7594 0.4187 1.0 0.036 Uani c
H1C10 0.6210 0.6991 0.3268 1.0 0.038 Uani c
H2C10 0.6505 0.7119 0.4160 1.0 0.039 Uani c
H1C11 0.7547 0.6272 0.4806 1.0 0.037 Uani c
H2C11 0.7608 0.5258 0.4485 1.0 0.039 Uani c
H1C12 0.9106 0.5868 0.4839 1.0 0.040 Uani c
H2C12 0.8847 0.6522 0.4341 1.0 0.043 Uani c
H1C26 0.3896 0.9851 0.1659 1.0 0.076 Uani c
H1C27 0.3269 1.1196 0.1809 1.0 0.104 Uani c
H1C28 0.4239 1.2423 0.2050 1.0 0.079 Uani c
H1C29 0.5844 1.2306 0.2143 1.0 0.078 Uani c
H1C30 0.6487 1.0968 0.1995 1.0 0.064 Uani c
H1C32 0.7653 0.9332 0.2260 1.0 0.096 Uani c
H1C33 0.8964 0.9313 0.1697 1.0 0.126 Uani c
H1C34 0.8799 0.9287 0.0427 1.0 0.079 Uani c
H1C35 0.7313 0.9278 -0.0285 1.0 0.102 Uani c
H1C36 0.5991 0.9297 0.0264 1.0 0.091 Uani c
H1C38 0.3898 0.7971 0.2498 1.0 0.075 Uani c
H1C39 0.2497 0.7334 0.2659 1.0 0.114 Uani c
H1C40 0.2134 0.5898 0.2091 1.0 0.097 Uani c
H1C41 0.3069 0.5039 0.1367 1.0 0.100 Uani c
H1C42 0.4476 0.5649 0.1191 1.0 0.074 Uani c
H1C44 0.9541 0.5212 0.1211 1.0 0.121 Uani c
H1C45 1.0932 0.5764 0.0956 1.0 0.134 Uani c
H1C46 1.1128 0.7209 0.1106 1.0 0.057 Uani c
H1C47 1.0033 0.8157 0.1494 1.0 0.129 Uani c
H1C48 0.8631 0.7634 0.1755 1.0 0.124 Uani c
H1C50 0.5843 0.4533 0.2133 1.0 0.037 Uani c
H1C51 0.4242 0.4186 0.1720 1.0 0.050 Uani c
H1C52 0.3692 0.3126 0.0594 1.0 0.060 Uani c
H1C53 0.4747 0.2408 -0.0124 1.0 0.058 Uani c
H1C54 0.6351 0.2744 0.0277 1.0 0.042 Uani c
H1C56 0.9301 0.3633 0.1807 1.0 0.064 Uani c
H1C57 1.0145 0.2442 0.1921 1.0 0.083 Uani c
H1C58 0.9374 0.1123 0.1748 1.0 0.068 Uani c
H1C59 0.7749 0.0993 0.1459 1.0 0.087 Uani c
H1C60 0.6889 0.2175 0.1342 1.0 0.071 Uani c
H1C62 0.3542 0.9731 0.3133 1.0 0.105 Uani c
H1C63 0.1986 0.9477 0.3203 1.0 0.130 Uani c
H1C64 0.1616 0.8737 0.4029 1.0 0.070 Uani c
H1C65 0.2808 0.8248 0.4790 1.0 0.122 Uani c
H1C66 0.4369 0.8493 0.4729 1.0 0.110 Uani c
H1C68 0.6159 1.0511 0.3338 1.0 0.060 Uani c
H1C69 0.6484 1.1992 0.3809 1.0 0.088 Uani c
H1C70 0.5913 1.2775 0.4866 1.0 0.073 Uani c
H1C71 0.5013 1.2074 0.5456 1.0 0.067 Uani c
H1C72 0.4680 1.0593 0.4996 1.0 0.053 Uani c
H1C74 0.7937 1.0286 0.4037 1.0 0.069 Uani c
H1C75 0.9303 1.0977 0.3874 1.0 0.087 Uani c
H1C76 1.0423 1.0157 0.3350 1.0 0.062 Uani c
H1C77 1.0284 0.8685 0.2971 1.0 0.076 Uani c
H1C78 0.8930 0.7966 0.3123 1.0 0.066 Uani c
H1C80 0.6549 0.4267 0.3738 1.0 0.048 Uani c
H1C81 0.5133 0.3499 0.3701 1.0 0.075 Uani c
H1C82 0.3736 0.4120 0.3489 1.0 0.068 Uani c
H1C83 0.3641 0.5462 0.3308 1.0 0.047 Uani c
H1C84 0.5040 0.6253 0.3340 1.0 0.036 Uani c
H1C86 0.8148 0.3550 0.2979 1.0 0.053 Uani c
H1C87 0.8077 0.2318 0.3388 1.0 0.085 Uani c
H1C88 0.8922 0.2281 0.4560 1.0 0.093 Uani c
H1C89 0.9843 0.3483 0.5330 1.0 0.070 Uani c
H1C90 0.9925 0.4723 0.4934 1.0 0.047 Uani c
H1C92 0.9775 0.6446 0.3151 1.0 0.084 Uani c
H1C93 1.1253 0.7108 0.3309 1.0 0.129 Uani c
H1C94 1.2572 0.6581 0.3898 1.0 0.108 Uani c
H1C95 1.2414 0.5384 0.4333 1.0 0.110 Uani c
H1C96 1.0943 0.4711 0.4183 1.0 0.085 Uani c
H1C13 0.4283 0.4249 0.5091 1.0 0.051 Uani c
H2C13 0.4348 0.3541 0.5545 1.0 0.041 Uani c
H1C14 0.2802 0.3667 0.5175 1.0 0.044 Uani c
H2C14 0.2922 0.4691 0.5442 1.0 0.044 Uani c
H1C15 0.2155 0.2962 0.6696 1.0 0.044 Uani c
H2C15 0.2064 0.2847 0.5808 1.0 0.044 Uani c
H1C16 0.3826 0.2724 0.6668 1.0 0.055 Uani c
H2C16 0.3469 0.2311 0.5779 1.0 0.055 Uani c
H1C17 0.2569 0.1078 0.5145 1.0 0.051 Uani c
H2C17 0.2447 0.0262 0.5449 1.0 0.055 Uani c
H1C18 0.0982 0.0622 0.5001 1.0 0.038 Uani c
H2C18 0.1206 0.1598 0.5497 1.0 0.041 Uani c
H1C19 0.5634 0.5673 0.9041 1.0 0.053 Uani c
H2C19 0.4951 0.5987 0.9631 1.0 0.057 Uani c
H1C20 0.4332 0.4657 0.9414 1.0 0.047 Uani c
H2C20 0.5427 0.4538 0.9462 1.0 0.045 Uani c
H1C21 0.3852 0.2711 0.7886 1.0 0.041 Uani c
H2C21 0.4188 0.3038 0.8786 1.0 0.040 Uani c
H1C22 0.2733 0.3833 0.8069 1.0 0.039 Uani c
H2C22 0.2961 0.3846 0.8942 1.0 0.041 Uani c
H1C23 0.3042 0.2395 0.9312 1.0 0.045 Uani c
H2C23 0.2075 0.2743 0.9530 1.0 0.038 Uani c
H1C24 0.1322 0.1421 0.8935 1.0 0.044 Uani c
H2C24 0.2231 0.1280 0.9501 1.0 0.046 Uani c
H1C98 0.6517 0.5183 0.7366 1.0 0.141 Uani c
H1C99 0.8074 0.4928 0.7271 1.0 0.217 Uani c
H1C100 0.8481 0.4329 0.6095 1.0 0.161 Uani c
H1C101 0.7327 0.3982 0.5006 1.0 0.187 Uani c
H1C102 0.5766 0.4231 0.5086 1.0 0.144 Uani c
H1C104 0.3934 0.6408 0.7024 1.0 0.070 Uani c
H1C105 0.3525 0.7657 0.6684 1.0 0.108 Uani c
H1C106 0.3927 0.7896 0.5603 1.0 0.117 Uani c
H1C107 0.4743 0.6882 0.4857 1.0 0.117 Uani c
H1C108 0.5160 0.5628 0.5185 1.0 0.077 Uani c
H1C110 0.1128 0.3831 0.6947 1.0 0.053 Uani c
H1C111 -0.0221 0.4640 0.7100 1.0 0.081 Uani c
H1C112 -0.0343 0.5882 0.6737 1.0 0.084 Uani c
H1C113 0.0789 0.6386 0.6227 1.0 0.064 Uani c
H1C114 0.2151 0.5597 0.6063 1.0 0.045 Uani c
H1C116 0.3465 -0.0291 0.6211 1.0 0.077 Uani c
H1C117 0.4890 -0.0980 0.6428 1.0 0.123 Uani c
H1C118 0.6277 -0.0171 0.6818 1.0 0.105 Uani c
H1C119 0.6356 0.1288 0.7011 1.0 0.082 Uani c
H1C120 0.4950 0.2004 0.6801 1.0 0.059 Uani c
H1C122 0.1918 -0.0595 0.6735 1.0 0.053 Uani c
H1C123 0.1906 -0.2084 0.6247 1.0 0.074 Uani c
H1C124 0.0867 -0.2794 0.5145 1.0 0.069 Uani c
H1C125 -0.0167 -0.2011 0.4527 1.0 0.060 Uani c
H1C126 -0.0169 -0.0522 0.5004 1.0 0.048 Uani c
H1C128 -0.0696 0.0021 0.6529 1.0 0.077 Uani c
H1C129 -0.2267 0.0345 0.6393 1.0 0.096 Uani c
H1C130 -0.2769 0.1485 0.5921 1.0 0.076 Uani c
H1C131 -0.1695 0.2306 0.5582 1.0 0.098 Uani c
H1C132 -0.0121 0.1994 0.5712 1.0 0.080 Uani c
H1C134 0.3651 0.7620 0.8968 1.0 0.107 Uani c
H1C135 0.4293 0.8963 0.9026 1.0 0.151 Uani c
H1C136 0.5698 0.9081 0.8624 1.0 0.142 Uani c
H1C137 0.6467 0.7850 0.8161 1.0 0.150 Uani c
H1C138 0.5839 0.6500 0.8098 1.0 0.103 Uani c
H1C140 0.2386 0.5985 0.7841 1.0 0.094 Uani c
H1C141 0.1018 0.6271 0.8333 1.0 0.132 Uani c
H1C142 0.1043 0.6492 0.9622 1.0 0.137 Uani c
H1C143 0.2443 0.6428 1.0426 1.0 0.164 Uani c
H1C144 0.3819 0.6143 0.9948 1.0 0.114 Uani c
H1C146 0.5876 0.3695 0.7203 1.0 0.084 Uani c
H1C147 0.7302 0.2993 0.7111 1.0 0.118 Uani c
H1C148 0.7906 0.2319 0.8008 1.0 0.087 Uani c
H1C149 0.7191 0.2291 0.9002 1.0 0.092 Uani c
H1C150 0.5763 0.2984 0.9117 1.0 0.076 Uani c
H1C152 0.0310 0.2476 0.7300 1.0 0.057 Uani c
H1C153 -0.1104 0.3200 0.7389 1.0 0.092 Uani c
H1C154 -0.1176 0.4302 0.8451 1.0 0.087 Uani c
H1C155 0.0065 0.4744 0.9441 1.0 0.072 Uani c
H1C156 0.1493 0.4038 0.9376 1.0 0.049 Uani c
H1C158 0.4210 0.0935 0.7918 1.0 0.054 Uani c
H1C159 0.5749 0.0949 0.8549 1.0 0.074 Uani c
H1C160 0.6061 0.0750 0.9755 1.0 0.077 Uani c
H1C161 0.4828 0.0533 1.0334 1.0 0.070 Uani c
H1C162 0.3283 0.0516 0.9715 1.0 0.053 Uani c
H1C164 0.0597 0.0118 0.8098 1.0 0.076 Uani c
H1C165 -0.0156 -0.1231 0.7854 1.0 0.114 Uani c
H1C166 0.0702 -0.2447 0.7776 1.0 0.108 Uani c
H1C167 0.2323 -0.2315 0.7944 1.0 0.102 Uani c
H1C168 0.3092 -0.0973 0.8188 1.0 0.073 Uani c
H1C169 0.6288 0.8058 0.6384 1.0 0.228 Uani c
H1C170 0.7298 0.8965 0.6113 1.0 0.213 Uani c
H1C171 0.8825 0.8642 0.6110 1.0 0.193 Uani c
H1C172 0.9342 0.7410 0.6377 1.0 0.189 Uani c
H1C173 0.8332 0.6503 0.6647 1.0 0.205 Uani c
H1C174 0.6805 0.6826 0.6651 1.0 0.224 Uani c
H1C175 0.8507 0.0040 0.7776 1.0 0.106 Uani c
H1C176 0.7897 -0.0231 0.8742 1.0 0.108 Uani c
H1C177 0.8141 0.0754 0.9910 1.0 0.114 Uani c
H1C178 0.8996 0.2011 1.0112 1.0 0.106 Uani c
H1C179 0.9606 0.2282 0.9146 1.0 0.098 Uani c
H1C180 0.9362 0.1297 0.7978 1.0 0.104 Uani c
H1C181 0.3548 0.2825 0.3717 1.0 0.145 Uani c
H1C182 0.3353 0.1419 0.3700 1.0 0.161 Uani c
H1C183 0.1896 0.0847 0.3649 1.0 0.244 Uani c
H1C184 0.0634 0.1679 0.3616 1.0 0.309 Uani c
H1C185 0.0830 0.3085 0.3633 1.0 0.293 Uani c
H1C186 0.2287 0.3658 0.3684 1.0 0.211 Uani c
H1C187 0.0877 0.4715 0.1808 1.0 0.096 Uani c
H1C188 0.2055 0.4287 0.2592 1.0 0.108 Uani c
H1C189 0.2683 0.2991 0.2178 1.0 0.129 Uani c
H1C190 0.2134 0.2124 0.0980 1.0 0.112 Uani c
H1C191 0.0956 0.2552 0.0197 1.0 0.112 Uani c
H1C192 0.0328 0.3848 0.0611 1.0 0.117 Uani c

loop_
_atom_type_symbol
_atom_type_scat_dispersion_real
_atom_type_scat_dispersion_imag
_atom_type_scat_source
'C   ' 0.0033 0.0016 International_Tables_Vol_IV_Table_2.2A
'H   ' 0.0000 0.0000 International_Tables_Vol_IV_Table_2.2A
'P   ' 0.1023 0.0942 International_Tables_Vol_IV_Table_2.2A
'Pd  ' -0.9988 1.0072 International_Tables_Vol_IV_Table_2.2A

loop_
_exptl_crystal_face_index_h
_exptl_crystal_face_index_k
_exptl_crystal_face_index_l
_exptl_crystal_face_perp_dist
1 0 0 0.080
-1 0 0 0.100
0 2 -1 0.100
0 -2 1 0.110
0 0 1 0.020
0 0 -1 0.020

loop_
_geom_angle_atom_site_label_1
_geom_angle_atom_site_label_2
_geom_angle_atom_site_label_3
_geom_angle
_geom_angle_publ_flag
P1 Pd1 P2 86.6(2) yes
P1 Pd1 P5 116.6(2) yes
P1 Pd1 P6 128.2(2) yes
P2 Pd1 P5 127.7(2) yes
P2 Pd1 P6 116.8(2) yes
P5 Pd1 P6 86.1(2) yes
P3 Pd2 P4 86.9(2) yes
P3 Pd2 P7 116.5(2) yes
P3 Pd2 P8 128.4(2) yes
P4 Pd2 P7 125.9(2) yes
P4 Pd2 P8 117.4(2) yes
P7 Pd2 P8 86.5(2) yes
Pd1 P1 C1 103.4(6) yes
Pd1 P1 C25 125.2(6) yes
Pd1 P1 C31 118.6(5) yes
C1 P1 C25 103.6(8) yes
C1 P1 C31 100.4(9) yes
C25 P1 C31 102.0(7) yes
Pd1 P2 C2 107.5(6) yes
Pd1 P2 C3 123.6(6) yes
Pd1 P2 C37 119.2(5) yes
C2 P2 C3 98.7(9) yes
C2 P2 C37 102.7(8) yes
C3 P2 C37 101.5(7) yes
Pd2 P3 C4 121.0(6) yes
Pd2 P3 C5 106.0(6) yes
Pd2 P3 C43 123.8(6) yes
C4 P3 C5 98.5(9) yes
C4 P3 C43 101.6(7) yes
C5 P3 C43 101.5(8) yes
Pd2 P4 C6 104.6(6) yes
Pd2 P4 C49 120.5(5) yes
Pd2 P4 C55 122.6(5) yes
C6 P4 C49 100.6(8) yes
C6 P4 C55 100.0(7) yes
C49 P4 C55 104.2(6) yes
Pd1 P5 C7 104.3(6) yes
Pd1 P5 C61 129.1(6) yes
Pd1 P5 C67 118.6(5) yes
C7 P5 C61 102.7(7) yes
C7 P5 C67 99.3(8) yes
C61 P5 C67 98.3(7) yes
Pd1 P6 C8 107.7(6) yes
Pd1 P6 C9 118.2(6) yes
Pd1 P6 C73 123.9(6) yes
C8 P6 C9 100.9(9) yes
C8 P6 C73 102.4(7) yes
C9 P6 C73 100.5(7) yes
Pd2 P7 C10 121.1(7) yes
Pd2 P7 C11 106.3(6) yes
Pd2 P7 C79 121.7(5) yes
C10 P7 C11 102.9(9) yes
C10 P7 C79 101.0(7) yes
C11 P7 C79 100.7(7) yes
Pd2 P8 C12 102.9(6) yes
Pd2 P8 C85 118.5(5) yes
Pd2 P8 C91 124.5(6) yes
C12 P8 C85 97.3(8) yes
C12 P8 C91 100.5(8) yes
C85 P8 C91 107.3(7) yes
P1 C1 C2 111.8(14) yes
P2 C2 C1 111.7(14) yes
P2 C3 C4 111.9(13) yes
P3 C4 C3 111.3(13) yes
P3 C5 C6 111.9(13) yes
P4 C6 C5 109.8(13) yes
P5 C7 C8 110.1(14) yes
P6 C8 C7 110.4(14) yes
P6 C9 C10 111.6(12) yes
P7 C10 C9 110.5(13) yes
P7 C11 C12 109.6(13) yes
P8 C12 C11 110.8(14) yes
P1 C25 C26 119.8(9) yes
P1 C25 C30 121.3(9) yes
C26 C25 C30 118.7(5) yes
C25 C26 C27 120.3(4) yes
C26 C27 C28 120.7(4) yes
C27 C28 C29 119.3(5) yes
C28 C29 C30 120.7(4) yes
C25 C30 C29 120.3(4) yes
P1 C31 C32 117.3(9) yes
P1 C31 C36 123.9(9) yes
C32 C31 C36 118.7(5) yes
C31 C32 C33 120.3(4) yes
C32 C33 C34 120.7(4) yes
C33 C34 C35 119.3(5) yes
C34 C35 C36 120.7(4) yes
C31 C36 C35 120.3(4) yes
P2 C37 C38 116.7(9) yes
P2 C37 C42 125.4(9) yes
C38 C37 C42 117.7(6) yes
C37 C38 C39 120.8(5) yes
C38 C39 C40 118.5(5) yes
C39 C40 C41 123.6(7) yes
C40 C41 C42 118.5(5) yes
C37 C42 C41 120.8(5) yes
P3 C43 C44 119.5(8) yes
P3 C43 C48 122.8(8) yes
C44 C43 C48 117.7(6) yes
C43 C44 C45 120.8(5) yes
C44 C45 C46 118.5(5) yes
C45 C46 C47 123.6(7) yes
C46 C47 C48 118.5(5) yes
C43 C48 C47 120.8(5) yes
P4 C49 C50 116.4(8) yes
P4 C49 C54 124.9(8) yes
C50 C49 C54 118.7(5) yes
C49 C50 C51 120.3(4) yes
C50 C51 C52 120.7(4) yes
C51 C52 C53 119.3(5) yes
C52 C53 C54 120.7(4) yes
C49 C54 C53 120.3(4) yes
P4 C55 C56 116.2(8) yes
P4 C55 C60 124.7(8) yes
C56 C55 C60 118.7(5) yes
C55 C56 C57 120.3(4) yes
C56 C57 C58 120.7(4) yes
C57 C58 C59 119.3(5) yes
C58 C59 C60 120.7(4) yes
C55 C60 C59 120.3(4) yes
P5 C61 C62 116.6(8) yes
P5 C61 C66 124.5(8) yes
C62 C61 C66 118.7(5) yes
C61 C62 C63 120.3(4) yes
C62 C63 C64 120.7(4) yes
C63 C64 C65 119.3(5) yes
C64 C65 C66 120.7(4) yes
C61 C66 C65 120.3(4) yes
P5 C67 C68 116.8(8) yes
P5 C67 C72 124.3(8) yes
C68 C67 C72 118.7(5) yes
C67 C68 C69 120.3(4) yes
C68 C69 C70 120.7(4) yes
C69 C70 C71 119.3(5) yes
C70 C71 C72 120.7(4) yes
C67 C72 C71 120.3(4) yes
P6 C73 C74 118.7(8) yes
P6 C73 C78 122.8(8) yes
C74 C73 C78 117.7(6) yes
C73 C74 C75 120.8(5) yes
C74 C75 C76 118.5(5) yes
C75 C76 C77 123.6(7) yes
C76 C77 C78 118.5(5) yes
C73 C78 C77 120.8(5) yes
P7 C79 C80 118.3(8) yes
P7 C79 C84 123.8(8) yes
C80 C79 C84 117.7(6) yes
C79 C80 C81 120.8(5) yes
C80 C81 C82 118.5(5) yes
C81 C82 C83 123.6(7) yes
C82 C83 C84 118.5(5) yes
C79 C84 C83 120.8(5) yes
P8 C85 C86 117.1(9) yes
P8 C85 C90 124.2(9) yes
C86 C85 C90 118.7(5) yes
C85 C86 C87 120.3(4) yes
C86 C87 C88 120.7(4) yes
C87 C88 C89 119.3(5) yes
C88 C89 C90 120.7(4) yes
C85 C90 C89 120.3(4) yes
P8 C91 C92 113.4(10) yes
P8 C91 C96 127.6(10) yes
C92 C91 C96 118.7(5) yes
C91 C92 C93 120.3(4) yes
C92 C93 C94 120.7(4) yes
C93 C94 C95 119.3(5) yes
C94 C95 C96 120.7(4) yes
C91 C96 C95 120.3(4) yes
P9 Pd3 P10 86.3(2) yes
P9 Pd3 P13 119.5(2) yes
P9 Pd3 P14 129.5(2) yes
P10 Pd3 P13 126.6(2) yes
P10 Pd3 P14 115.6(2) yes
P13 Pd3 P14 84.5(2) yes
P11 Pd4 P12 87.1(2) yes
P11 Pd4 P15 115.2(2) yes
P11 Pd4 P16 126.1(2) yes
P12 Pd4 P15 129.4(2) yes
P12 Pd4 P16 117.9(2) yes
P15 Pd4 P16 86.1(2) yes
Pd3 P9 C13 105.3(6) yes
Pd3 P9 C97 129.1(6) yes
Pd3 P9 C103 116.4(5) yes
C13 P9 C97 99.5(8) yes
C13 P9 C103 100.4(8) yes
C97 P9 C103 101.4(8) yes
Pd3 P10 C14 107.2(6) yes
Pd3 P10 C15 120.6(7) yes
Pd3 P10 C109 122.7(6) yes
C14 P10 C15 99.9(10) yes
C14 P10 C109 102.8(8) yes
C15 P10 C109 100.1(7) yes
Pd4 P11 C16 121.7(7) yes
Pd4 P11 C17 105.7(7) yes
Pd4 P11 C115 118.7(6) yes
C16 P11 C17 101.1(11) yes
C16 P11 C115 103.9(8) yes
C17 P11 C115 102.8(8) yes
Pd4 P12 C18 104.2(6) yes
Pd4 P12 C121 119.3(5) yes
Pd4 P12 C127 127.2(6) yes
C18 P12 C121 98.3(8) yes
C18 P12 C127 101.1(7) yes
C121 P12 C127 101.6(7) yes
Pd3 P13 C19 104.0(7) yes
Pd3 P13 C133 123.4(7) yes
Pd3 P13 C139 117.6(6) yes
C19 P13 C133 100.6(9) yes
C19 P13 C139 101.8(10) yes
C133 P13 C139 105.7(9) yes
Pd3 P14 C20 110.1(6) yes
Pd3 P14 C21 120.5(7) yes
Pd3 P14 C145 120.5(5) yes
C20 P14 C21 100.4(9) yes
C20 P14 C145 103.9(9) yes
C21 P14 C145 98.5(8) yes
Pd4 P15 C22 121.3(6) yes
Pd4 P15 C23 105.9(6) yes
Pd4 P15 C151 121.8(5) yes
C22 P15 C23 99.1(9) yes
C22 P15 C151 102.3(7) yes
C23 P15 C151 102.7(8) yes
Pd4 P16 C24 104.6(7) yes
Pd4 P16 C157 122.4(5) yes
Pd4 P16 C163 121.4(6) yes
C24 P16 C157 96.0(8) yes
C24 P16 C163 104.9(8) yes
C157 P16 C163 103.2(7) yes
P9 C13 C14 108.8(15) yes
P10 C14 C13 112.4(15) yes
P10 C15 C16 113.2(13) yes
P11 C16 C15 112.2(14) yes
P11 C17 C18 112.0(14) yes
P12 C18 C17 108.3(14) yes
P13 C19 C20 114.6(15) yes
P14 C20 C19 109.1(14) yes
P14 C21 C22 113.9(14) yes
P15 C22 C21 114.8(13) yes
P15 C23 C24 109.9(14) yes
P16 C24 C23 109.3(14) yes
P9 C97 C98 115.3(11) yes
P9 C97 C102 125.9(10) yes
C98 C97 C102 118.7(5) yes
C97 C98 C99 120.3(4) yes
C98 C99 C100 120.7(4) yes
C99 C100 C101 119.3(5) yes
C100 C101 C102 120.7(4) yes
C97 C102 C101 120.3(4) yes
P9 C103 C104 117.7(9) yes
P9 C103 C108 123.5(9) yes
C104 C103 C108 118.7(5) yes
C103 C104 C105 120.3(4) yes
C104 C105 C106 120.7(4) yes
C105 C106 C107 119.3(5) yes
C106 C107 C108 120.7(4) yes
C103 C108 C107 120.3(4) yes
P10 C109 C110 122.8(9) yes
P10 C109 C114 118.8(9) yes
C110 C109 C114 117.7(6) yes
C109 C110 C111 120.8(5) yes
C110 C111 C112 118.5(5) yes
C111 C112 C113 123.6(7) yes
C112 C113 C114 118.5(5) yes
C109 C114 C113 120.8(5) yes
P11 C115 C116 120.1(9) yes
P11 C115 C120 121.7(9) yes
C116 C115 C120 117.7(6) yes
C115 C116 C117 120.8(5) yes
C116 C117 C118 118.5(5) yes
C117 C118 C119 123.6(7) yes
C118 C119 C120 118.5(5) yes
C115 C120 C119 120.8(5) yes
P12 C121 C122 118.9(8) yes
P12 C121 C126 122.2(8) yes
C122 C121 C126 118.7(5) yes
C121 C122 C123 120.3(4) yes
C122 C123 C124 120.7(4) yes
C123 C124 C125 119.3(5) yes
C124 C125 C126 120.7(4) yes
C121 C126 C125 120.3(4) yes
P12 C127 C128 119.2(9) yes
P12 C127 C132 122.0(9) yes
C128 C127 C132 118.7(5) yes
C127 C128 C129 120.3(4) yes
C128 C129 C130 120.7(4) yes
C129 C130 C131 119.3(5) yes
C130 C131 C132 120.7(4) yes
C127 C132 C131 120.3(4) yes
P13 C133 C134 122.5(11) yes
P13 C133 C138 118.7(11) yes
C134 C133 C138 118.7(5) yes
C133 C134 C135 120.3(4) yes
C134 C135 C136 120.7(4) yes
C135 C136 C137 119.3(5) yes
C136 C137 C138 120.7(4) yes
C133 C138 C137 120.3(4) yes
P13 C139 C140 117.0(11) yes
P13 C139 C144 124.2(11) yes
C140 C139 C144 118.7(5) yes
C139 C140 C141 120.3(4) yes
C140 C141 C142 120.7(4) yes
C141 C142 C143 119.3(5) yes
C142 C143 C144 120.7(4) yes
C139 C144 C143 120.3(4) yes
P14 C145 C146 117.7(9) yes
P14 C145 C150 124.5(9) yes
C146 C145 C150 117.7(6) yes
C145 C146 C147 120.8(5) yes
C146 C147 C148 118.5(5) yes
C147 C148 C149 123.6(7) yes
C148 C149 C150 118.5(5) yes
C145 C150 C149 120.8(5) yes
P15 C151 C152 118.8(9) yes
P15 C151 C156 123.6(9) yes
C152 C151 C156 117.7(6) yes
C151 C152 C153 120.8(5) yes
C152 C153 C154 118.5(5) yes
C153 C154 C155 123.6(7) yes
C154 C155 C156 118.5(5) yes
C151 C156 C155 120.8(5) yes
P16 C157 C158 118.6(9) yes
P16 C157 C162 122.7(9) yes
C158 C157 C162 118.7(5) yes
C157 C158 C159 120.3(4) yes
C158 C159 C160 120.7(4) yes
C159 C160 C161 119.3(5) yes
C160 C161 C162 120.7(4) yes
C157 C162 C161 120.3(4) yes
P16 C163 C164 117.0(9) yes
P16 C163 C168 124.0(9) yes
C164 C163 C168 118.7(5) yes
C163 C164 C165 120.3(4) yes
C164 C165 C166 120.7(4) yes
C165 C166 C167 119.3(5) yes
C166 C167 C168 120.7(4) yes
C163 C168 C167 120.3(4) yes
C170 C169 C174 120.0 no
C169 C170 C171 120.0 no
C170 C171 C172 120.0 no
C171 C172 C173 120.0 no
C172 C173 C174 120.0 no
C169 C174 C173 120.0 no
C176 C175 C180 120.0 no
C175 C176 C177 120.0 no
C176 C177 C178 120.0 no
C177 C178 C179 120.0 no
C178 C179 C180 120.0 no
C175 C180 C179 120.0 no
C182 C181 C186 120.0 no
C181 C182 C183 120.0 no
C182 C183 C184 120.0 no
C183 C184 C185 120.0 no
C184 C185 C186 120.0 no
C181 C186 C185 120.0 no
C188 C187 C192 120.0 no
C187 C188 C189 120.0 no
C188 C189 C190 120.0 no
C189 C190 C191 120.0 no
C190 C191 C192 120.0 no
C187 C192 C191 120.0 no
P1 C1 H1C1 108.9 no
P1 C1 H2C1 108.9 no
C2 C1 H1C1 108.9 no
C2 C1 H2C1 108.9 no
H1C1 C1 H2C1 109.5 no
P2 C2 H1C2 108.9 no
P2 C2 H2C2 108.9 no
C1 C2 H1C2 108.9 no
C1 C2 H2C2 108.9 no
H1C2 C2 H2C2 109.5 no
P2 C3 H1C3 108.9 no
P2 C3 H2C3 108.9 no
C4 C3 H1C3 108.9 no
C4 C3 H2C3 108.9 no
H1C3 C3 H2C3 109.5 no
P3 C4 H1C4 109.0 no
P3 C4 H2C4 109.0 no
C3 C4 H1C4 109.0 no
C3 C4 H2C4 109.0 no
H1C4 C4 H2C4 109.5 no
P3 C5 H1C5 108.9 no
P3 C5 H2C5 108.9 no
C6 C5 H1C5 108.9 no
C6 C5 H2C5 108.9 no
H1C5 C5 H2C5 109.5 no
P4 C6 H1C6 109.4 no
P4 C6 H2C6 109.4 no
C5 C6 H1C6 109.4 no
C5 C6 H2C6 109.4 no
H1C6 C6 H2C6 109.5 no
P5 C7 H1C7 109.3 no
P5 C7 H2C7 109.3 no
C8 C7 H1C7 109.3 no
C8 C7 H2C7 109.3 no
H1C7 C7 H2C7 109.5 no
P6 C8 H1C8 109.2 no
P6 C8 H2C8 109.2 no
C7 C8 H1C8 109.2 no
C7 C8 H2C8 109.2 no
H1C8 C8 H2C8 109.5 no
P6 C9 H1C9 108.9 no
P6 C9 H2C9 108.9 no
C10 C9 H1C9 108.9 no
C10 C9 H2C9 108.9 no
H1C9 C9 H2C9 109.5 no
P7 C10 H1C10 109.2 no
P7 C10 H2C10 109.2 no
C9 C10 H1C10 109.2 no
C9 C10 H2C10 109.2 no
H1C10 C10 H2C10 109.5 no
P7 C11 H1C11 109.4 no
P7 C11 H2C11 109.4 no
C12 C11 H1C11 109.4 no
C12 C11 H2C11 109.4 no
H1C11 C11 H2C11 109.5 no
P8 C12 H1C12 109.1 no
P8 C12 H2C12 109.1 no
C11 C12 H1C12 109.1 no
C11 C12 H2C12 109.1 no
H1C12 C12 H2C12 109.5 no
C25 C26 H1C26 119.9 no
C27 C26 H1C26 119.9 no
C26 C27 H1C27 119.6 no
C28 C27 H1C27 119.6 no
C27 C28 H1C28 120.3 no
C29 C28 H1C28 120.3 no
C28 C29 H1C29 119.7 no
C30 C29 H1C29 119.6 no
C25 C30 H1C30 119.9 no
C29 C30 H1C30 119.9 no
C31 C32 H1C32 119.9 no
C33 C32 H1C32 119.9 no
C32 C33 H1C33 119.6 no
C34 C33 H1C33 119.6 no
C33 C34 H1C34 120.3 no
C35 C34 H1C34 120.3 no
C34 C35 H1C35 119.6 no
C36 C35 H1C35 119.6 no
C31 C36 H1C36 119.9 no
C35 C36 H1C36 119.9 no
C37 C38 H1C38 119.6 no
C39 C38 H1C38 119.6 no
C38 C39 H1C39 120.7 no
C40 C39 H1C39 120.7 no
C39 C40 H1C40 118.2 no
C41 C40 H1C40 118.2 no
C40 C41 H1C41 120.7 no
C42 C41 H1C41 120.7 no
C37 C42 H1C42 119.6 no
C41 C42 H1C42 119.6 no
C43 C44 H1C44 119.6 no
C45 C44 H1C44 119.6 no
C44 C45 H1C45 120.7 no
C46 C45 H1C45 120.7 no
C45 C46 H1C46 118.2 no
C47 C46 H1C46 118.2 no
C46 C47 H1C47 120.7 no
C48 C47 H1C47 120.7 no
C43 C48 H1C48 119.6 no
C47 C48 H1C48 119.6 no
C49 C50 H1C50 119.9 no
C51 C50 H1C50 119.9 no
C50 C51 H1C51 119.6 no
C52 C51 H1C51 119.6 no
C51 C52 H1C52 120.3 no
C53 C52 H1C52 120.3 no
C52 C53 H1C53 119.6 no
C54 C53 H1C53 119.6 no
C49 C54 H1C54 119.9 no
C53 C54 H1C54 119.9 no
C55 C56 H1C56 119.9 no
C57 C56 H1C56 119.9 no
C56 C57 H1C57 119.6 no
C58 C57 H1C57 119.6 no
C57 C58 H1C58 120.3 no
C59 C58 H1C58 120.3 no
C58 C59 H1C59 119.6 no
C60 C59 H1C59 119.6 no
C55 C60 H1C60 119.9 no
C59 C60 H1C60 119.9 no
C61 C62 H1C62 119.9 no
C63 C62 H1C62 119.9 no
C62 C63 H1C63 119.6 no
C64 C63 H1C63 119.6 no
C63 C64 H1C64 120.3 no
C65 C64 H1C64 120.3 no
C64 C65 H1C65 119.6 no
C66 C65 H1C65 119.6 no
C61 C66 H1C66 119.9 no
C65 C66 H1C66 119.9 no
C67 C68 H1C68 119.9 no
C69 C68 H1C68 119.9 no
C68 C69 H1C69 119.6 no
C70 C69 H1C69 119.6 no
C69 C70 H1C70 120.3 no
C71 C70 H1C70 120.3 no
C70 C71 H1C71 119.6 no
C72 C71 H1C71 119.6 no
C67 C72 H1C72 119.9 no
C71 C72 H1C72 119.9 no
C73 C74 H1C74 119.6 no
C75 C74 H1C74 119.6 no
C74 C75 H1C75 120.7 no
C76 C75 H1C75 120.7 no
C75 C76 H1C76 118.2 no
C77 C76 H1C76 118.2 no
C76 C77 H1C77 120.7 no
C78 C77 H1C77 120.7 no
C73 C78 H1C78 119.6 no
C77 C78 H1C78 119.6 no
C79 C80 H1C80 119.6 no
C81 C80 H1C80 119.6 no
C80 C81 H1C81 120.7 no
C82 C81 H1C81 120.7 no
C81 C82 H1C82 118.2 no
C83 C82 H1C82 118.2 no
C82 C83 H1C83 120.7 no
C84 C83 H1C83 120.7 no
C79 C84 H1C84 119.6 no
C83 C84 H1C84 119.6 no
C85 C86 H1C86 119.9 no
C87 C86 H1C86 119.9 no
C86 C87 H1C87 119.6 no
C88 C87 H1C87 119.6 no
C87 C88 H1C88 120.3 no
C89 C88 H1C88 120.3 no
C88 C89 H1C89 119.6 no
C90 C89 H1C89 119.6 no
C85 C90 H1C90 119.9 no
C89 C90 H1C90 119.9 no
C91 C92 H1C92 119.9 no
C93 C92 H1C92 119.9 no
C92 C93 H1C93 119.6 no
C94 C93 H1C93 119.6 no
C93 C94 H1C94 120.3 no
C95 C94 H1C94 120.3 no
C94 C95 H1C95 119.6 no
C96 C95 H1C95 119.6 no
C91 C96 H1C96 119.9 no
C95 C96 H1C96 119.9 no
P9 C13 H1C13 109.6 no
P9 C13 H2C13 109.6 no
C14 C13 H1C13 109.6 no
C14 C13 H2C13 109.6 no
H1C13 C13 H2C13 109.5 no
P10 C14 H1C14 108.7 no
P10 C14 H2C14 108.7 no
C13 C14 H1C14 108.7 no
C13 C14 H2C14 108.7 no
H1C14 C14 H2C14 109.5 no
P10 C15 H1C15 108.5 no
P10 C15 H2C15 108.5 no
C16 C15 H1C15 108.5 no
C16 C15 H2C15 108.5 no
H1C15 C15 H2C15 109.5 no
P11 C16 H1C16 108.8 no
P11 C16 H2C16 108.8 no
C15 C16 H1C16 108.8 no
C15 C16 H2C16 108.8 no
H1C16 C16 H2C16 109.5 no
P11 C17 H1C17 108.8 no
P11 C17 H2C17 108.8 no
C18 C17 H1C17 108.8 no
C18 C17 H2C17 108.8 no
H1C17 C17 H2C17 109.5 no
P12 C18 H1C18 109.8 no
P12 C18 H2C18 109.8 no
C17 C18 H1C18 109.8 no
C17 C18 H2C18 109.8 no
H1C18 C18 H2C18 109.5 no
P13 C19 H1C19 108.2 no
P13 C19 H2C19 108.2 no
C20 C19 H1C19 108.2 no
C20 C19 H2C19 108.2 no
H1C19 C19 H2C19 109.5 no
P14 C20 H1C20 109.6 no
P14 C20 H2C20 109.6 no
C19 C20 H1C20 109.6 no
C19 C20 H2C20 109.6 no
H1C20 C20 H2C20 109.5 no
P14 C21 H1C21 108.4 no
P14 C21 H2C21 108.4 no
C22 C21 H1C21 108.4 no
C22 C21 H2C21 108.4 no
H1C21 C21 H2C21 109.5 no
P15 C22 H1C22 108.1 no
P15 C22 H2C22 108.1 no
C21 C22 H1C22 108.1 no
C21 C22 H2C22 108.1 no
H1C22 C22 H2C22 109.5 no
P15 C23 H1C23 109.4 no
P15 C23 H2C23 109.4 no
C24 C23 H1C23 109.4 no
C24 C23 H2C23 109.4 no
H1C23 C23 H2C23 109.5 no
P16 C24 H1C24 109.5 no
P16 C24 H2C24 109.5 no
C23 C24 H1C24 109.5 no
C23 C24 H2C24 109.5 no
H1C24 C24 H2C24 109.5 no
C97 C98 H1C98 119.9 no
C99 C98 H1C98 119.9 no
C98 C99 H1C99 119.6 no
C100 C99 H1C99 119.6 no
C99 C100 H1C100 120.3 no
C101 C100 H1C100 120.3 no
C100 C101 H1C101 119.6 no
C102 C101 H1C101 119.6 no
C97 C102 H1C102 119.9 no
C101 C102 H1C102 119.9 no
C103 C104 H1C104 119.9 no
C105 C104 H1C104 119.9 no
C104 C105 H1C105 119.6 no
C106 C105 H1C105 119.6 no
C105 C106 H1C106 120.3 no
C107 C106 H1C106 120.3 no
C106 C107 H1C107 119.6 no
C108 C107 H1C107 119.6 no
C103 C108 H1C108 119.9 no
C107 C108 H1C108 119.9 no
C109 C110 H1C110 119.6 no
C111 C110 H1C110 119.6 no
C110 C111 H1C111 120.7 no
C112 C111 H1C111 120.7 no
C111 C112 H1C112 118.2 no
C113 C112 H1C112 118.2 no
C112 C113 H1C113 120.7 no
C114 C113 H1C113 120.7 no
C109 C114 H1C114 119.6 no
C113 C114 H1C114 119.6 no
C115 C116 H1C116 119.6 no
C117 C116 H1C116 119.6 no
C116 C117 H1C117 120.7 no
C118 C117 H1C117 120.7 no
C117 C118 H1C118 118.2 no
C119 C118 H1C118 118.2 no
C118 C119 H1C119 120.7 no
C120 C119 H1C119 120.7 no
C115 C120 H1C120 119.6 no
C119 C120 H1C120 119.6 no
C121 C122 H1C122 119.9 no
C123 C122 H1C122 119.9 no
C122 C123 H1C123 119.6 no
C124 C123 H1C123 119.6 no
C123 C124 H1C124 120.3 no
C125 C124 H1C124 120.3 no
C124 C125 H1C125 119.6 no
C126 C125 H1C125 119.6 no
C121 C126 H1C126 119.9 no
C125 C126 H1C126 119.9 no
C127 C128 H1C128 119.9 no
C129 C128 H1C128 119.9 no
C128 C129 H1C129 119.6 no
C130 C129 H1C129 119.6 no
C129 C130 H1C130 120.3 no
C131 C130 H1C130 120.3 no
C130 C131 H1C131 119.6 no
C132 C131 H1C131 119.6 no
C127 C132 H1C132 119.9 no
C131 C132 H1C132 119.9 no
C133 C134 H1C134 119.9 no
C135 C134 H1C134 119.9 no
C134 C135 H1C135 119.6 no
C136 C135 H1C135 119.6 no
C135 C136 H1C136 120.3 no
C137 C136 H1C136 120.3 no
C136 C137 H1C137 119.7 no
C138 C137 H1C137 119.6 no
C133 C138 H1C138 119.9 no
C137 C138 H1C138 119.9 no
C139 C140 H1C140 119.9 no
C141 C140 H1C140 119.9 no
C140 C141 H1C141 119.6 no
C142 C141 H1C141 119.6 no
C141 C142 H1C142 120.3 no
C143 C142 H1C142 120.3 no
C142 C143 H1C143 119.6 no
C144 C143 H1C143 119.6 no
C139 C144 H1C144 119.9 no
C143 C144 H1C144 119.9 no
C145 C146 H1C146 119.6 no
C147 C146 H1C146 119.6 no
C146 C147 H1C147 120.7 no
C148 C147 H1C147 120.7 no
C147 C148 H1C148 118.2 no
C149 C148 H1C148 118.2 no
C148 C149 H1C149 120.7 no
C150 C149 H1C149 120.7 no
C145 C150 H1C150 119.6 no
C149 C150 H1C150 119.6 no
C151 C152 H1C152 119.6 no
C153 C152 H1C152 119.6 no
C152 C153 H1C153 120.7 no
C154 C153 H1C153 120.7 no
C153 C154 H1C154 118.2 no
C155 C154 H1C154 118.2 no
C154 C155 H1C155 120.7 no
C156 C155 H1C155 120.7 no
C151 C156 H1C156 119.6 no
C155 C156 H1C156 119.6 no
C157 C158 H1C158 119.9 no
C159 C158 H1C158 119.9 no
C158 C159 H1C159 119.6 no
C160 C159 H1C159 119.6 no
C159 C160 H1C160 120.3 no
C161 C160 H1C160 120.3 no
C160 C161 H1C161 119.6 no
C162 C161 H1C161 119.6 no
C157 C162 H1C162 119.9 no
C161 C162 H1C162 119.9 no
C163 C164 H1C164 119.9 no
C165 C164 H1C164 119.9 no
C164 C165 H1C165 119.6 no
C166 C165 H1C165 119.6 no
C165 C166 H1C166 120.3 no
C167 C166 H1C166 120.3 no
C166 C167 H1C167 119.6 no
C168 C167 H1C167 119.6 no
C163 C168 H1C168 119.9 no
C167 C168 H1C168 119.9 no
C170 C169 H1C169 120.0 no
C174 C169 H1C169 120.0 no
C169 C170 H1C170 120.0 no
C171 C170 H1C170 120.0 no
C170 C171 H1C171 120.0 no
C172 C171 H1C171 120.0 no
C171 C172 H1C172 120.0 no
C173 C172 H1C172 120.0 no
C172 C173 H1C173 120.0 no
C174 C173 H1C173 120.0 no
C169 C174 H1C174 120.0 no
C173 C174 H1C174 120.0 no
C176 C175 H1C175 120.0 no
C180 C175 H1C175 120.0 no
C175 C176 H1C176 120.0 no
C177 C176 H1C176 120.0 no
C176 C177 H1C177 120.0 no
C178 C177 H1C177 120.0 no
C177 C178 H1C178 120.0 no
C179 C178 H1C178 120.0 no
C178 C179 H1C179 120.0 no
C180 C179 H1C179 120.0 no
C175 C180 H1C180 120.0 no
C179 C180 H1C180 120.0 no
C182 C181 H1C181 120.0 no
C186 C181 H1C181 120.0 no
C181 C182 H1C182 120.0 no
C183 C182 H1C182 120.0 no
C182 C183 H1C183 120.0 no
C184 C183 H1C183 120.0 no
C183 C184 H1C184 120.0 no
C185 C184 H1C184 120.0 no
C184 C185 H1C185 120.0 no
C186 C185 H1C185 120.0 no
C181 C186 H1C186 120.0 no
C185 C186 H1C186 120.0 no
C188 C187 H1C187 120.0 no
C192 C187 H1C187 120.0 no
C187 C188 H1C188 120.0 no
C189 C188 H1C188 120.0 no
C188 C189 H1C189 120.0 no
C190 C189 H1C189 120.0 no
C189 C190 H1C190 120.0 no
C191 C190 H1C190 120.0 no
C190 C191 H1C191 120.0 no
C192 C191 H1C191 120.0 no
C187 C192 H1C192 120.0 no
C191 C192 H1C192 120.0 no

loop_
_geom_bond_atom_site_label_1
_geom_bond_atom_site_label_2
_geom_bond_distance
_geom_bond_publ_flag
Pd1 P1 2.336(6) yes
Pd1 P2 2.330(5) yes
Pd1 P5 2.335(5) yes
Pd1 P6 2.308(6) yes
Pd2 P3 2.331(6) yes
Pd2 P4 2.362(6) yes
Pd2 P7 2.345(5) yes
Pd2 P8 2.357(6) yes
P1 C1 1.856(21) yes
P1 C25 1.827(12) yes
P1 C31 1.839(12) yes
P2 C2 1.823(20) yes
P2 C3 1.844(20) yes
P2 C37 1.781(12) yes
P3 C4 1.861(20) yes
P3 C5 1.883(20) yes
P3 C43 1.830(12) yes
P4 C6 1.869(20) yes
P4 C49 1.812(11) yes
P4 C55 1.852(11) yes
P5 C7 1.847(20) yes
P5 C61 1.829(11) yes
P5 C67 1.821(11) yes
P6 C8 1.850(22) yes
P6 C9 1.919(20) yes
P6 C73 1.800(12) yes
P7 C10 1.828(20) yes
P7 C11 1.857(20) yes
P7 C79 1.827(11) yes
P8 C12 1.852(20) yes
P8 C85 1.840(12) yes
P8 C91 1.813(13) yes
C1 C2 1.525(8) yes
C3 C4 1.553(11) yes
C5 C6 1.525(8) yes
C7 C8 1.525(8) yes
C9 C10 1.553(11) yes
C11 C12 1.525(8) yes
C25 C26 1.393(4) yes
C25 C30 1.393(4) yes
C26 C27 1.394(5) yes
C27 C28 1.378(5) yes
C28 C29 1.378(5) yes
C29 C30 1.394(5) yes
C31 C32 1.393(4) yes
C31 C36 1.393(4) yes
C32 C33 1.394(5) yes
C33 C34 1.378(5) yes
C34 C35 1.378(5) yes
C35 C36 1.394(5) yes
C37 C38 1.412(6) yes
C37 C42 1.412(6) yes
C38 C39 1.433(7) yes
C39 C40 1.361(6) yes
C40 C41 1.361(6) yes
C41 C42 1.433(7) yes
C43 C44 1.412(6) yes
C43 C48 1.412(6) yes
C44 C45 1.433(7) yes
C45 C46 1.361(6) yes
C46 C47 1.361(6) yes
C47 C48 1.433(7) yes
C49 C50 1.393(4) yes
C49 C54 1.393(4) yes
C50 C51 1.394(5) yes
C51 C52 1.378(5) yes
C52 C53 1.378(5) yes
C53 C54 1.394(5) yes
C55 C56 1.393(4) yes
C55 C60 1.393(4) yes
C56 C57 1.394(5) yes
C57 C58 1.378(5) yes
C58 C59 1.378(5) yes
C59 C60 1.394(5) yes
C61 C62 1.393(4) yes
C61 C66 1.393(4) yes
C62 C63 1.394(5) yes
C63 C64 1.378(5) yes
C64 C65 1.378(5) yes
C65 C66 1.394(5) yes
C67 C68 1.393(4) yes
C67 C72 1.393(4) yes
C68 C69 1.394(5) yes
C69 C70 1.378(5) yes
C70 C71 1.378(5) yes
C71 C72 1.394(5) yes
C73 C74 1.412(6) yes
C73 C78 1.412(6) yes
C74 C75 1.433(7) yes
C75 C76 1.361(6) yes
C76 C77 1.361(6) yes
C77 C78 1.433(7) yes
C79 C80 1.412(6) yes
C79 C84 1.412(6) yes
C80 C81 1.433(7) yes
C81 C82 1.361(6) yes
C82 C83 1.361(6) yes
C83 C84 1.433(7) yes
C85 C86 1.393(4) yes
C85 C90 1.393(4) yes
C86 C87 1.394(5) yes
C87 C88 1.378(5) yes
C88 C89 1.378(5) yes
C89 C90 1.394(5) yes
C91 C92 1.393(4) yes
C91 C96 1.393(4) yes
C92 C93 1.394(5) yes
C93 C94 1.378(5) yes
C94 C95 1.378(5) yes
C95 C96 1.394(5) yes
Pd3 P9 2.342(6) yes
Pd3 P10 2.325(6) yes
Pd3 P13 2.337(6) yes
Pd3 P14 2.304(6) yes
Pd4 P11 2.322(6) yes
Pd4 P12 2.327(6) yes
Pd4 P15 2.341(6) yes
Pd4 P16 2.338(6) yes
P9 C13 1.892(22) yes
P9 C97 1.870(13) yes
P9 C103 1.868(12) yes
P10 C14 1.902(23) yes
P10 C15 1.895(21) yes
P10 C109 1.805(12) yes
P11 C16 1.813(21) yes
P11 C17 1.833(21) yes
P11 C115 1.808(13) yes
P12 C18 1.877(22) yes
P12 C121 1.858(11) yes
P12 C127 1.844(12) yes
P13 C19 1.774(23) yes
P13 C133 1.840(14) yes
P13 C139 1.767(14) yes
P14 C20 1.826(21) yes
P14 C21 1.785(21) yes
P14 C145 1.830(13) yes
P15 C22 1.826(19) yes
P15 C23 1.901(20) yes
P15 C151 1.793(12) yes
P16 C24 1.839(22) yes
P16 C157 1.857(12) yes
P16 C163 1.847(12) yes
C13 C14 1.525(8) yes
C15 C16 1.553(11) yes
C17 C18 1.525(8) yes
C19 C20 1.525(8) yes
C21 C22 1.553(11) yes
C23 C24 1.525(8) yes
C97 C98 1.393(4) yes
C97 C102 1.393(4) yes
C98 C99 1.394(5) yes
C99 C100 1.378(5) yes
C100 C101 1.378(5) yes
C101 C102 1.394(5) yes
C103 C104 1.393(4) yes
C103 C108 1.393(4) yes
C104 C105 1.394(5) yes
C105 C106 1.378(5) yes
C106 C107 1.378(5) yes
C107 C108 1.394(5) yes
C109 C110 1.412(6) yes
C109 C114 1.412(6) yes
C110 C111 1.433(7) yes
C111 C112 1.361(6) yes
C112 C113 1.361(6) yes
C113 C114 1.433(7) yes
C115 C116 1.412(6) yes
C115 C120 1.412(6) yes
C116 C117 1.433(7) yes
C117 C118 1.361(6) yes
C118 C119 1.361(6) yes
C119 C120 1.433(7) yes
C121 C122 1.393(4) yes
C121 C126 1.393(4) yes
C122 C123 1.394(5) yes
C123 C124 1.378(5) yes
C124 C125 1.378(5) yes
C125 C126 1.394(5) yes
C127 C128 1.393(4) yes
C127 C132 1.393(4) yes
C128 C129 1.394(5) yes
C129 C130 1.378(5) yes
C130 C131 1.378(5) yes
C131 C132 1.394(5) yes
C133 C134 1.393(4) yes
C133 C138 1.393(4) yes
C134 C135 1.394(5) yes
C135 C136 1.378(5) yes
C136 C137 1.378(5) yes
C137 C138 1.394(5) yes
C139 C140 1.393(4) yes
C139 C144 1.393(4) yes
C140 C141 1.394(5) yes
C141 C142 1.378(5) yes
C142 C143 1.378(5) yes
C143 C144 1.394(5) yes
C145 C146 1.412(6) yes
C145 C150 1.412(6) yes
C146 C147 1.433(7) yes
C147 C148 1.361(6) yes
C148 C149 1.361(6) yes
C149 C150 1.433(7) yes
C151 C152 1.412(6) yes
C151 C156 1.412(6) yes
C152 C153 1.433(7) yes
C153 C154 1.361(6) yes
C154 C155 1.361(6) yes
C155 C156 1.433(7) yes
C157 C158 1.393(4) yes
C157 C162 1.393(4) yes
C158 C159 1.394(5) yes
C159 C160 1.378(5) yes
C160 C161 1.378(5) yes
C161 C162 1.394(5) yes
C163 C164 1.393(4) yes
C163 C168 1.393(4) yes
C164 C165 1.394(5) yes
C165 C166 1.378(5) yes
C166 C167 1.378(5) yes
C167 C168 1.394(5) yes
C169 C170 1.339(5) yes
C169 C174 1.339(5) yes
C170 C171 1.339(5) yes
C171 C172 1.339(5) yes
C172 C173 1.339(5) yes
C173 C174 1.339(5) yes
C175 C176 1.339(5) yes
C175 C180 1.339(5) yes
C176 C177 1.339(5) yes
C177 C178 1.339(5) yes
C178 C179 1.339(5) yes
C179 C180 1.339(5) yes
C181 C182 1.339(5) yes
C181 C186 1.339(5) yes
C182 C183 1.339(5) yes
C183 C184 1.339(5) yes
C184 C185 1.339(5) yes
C185 C186 1.339(5) yes
C187 C188 1.339(5) yes
C187 C192 1.339(5) yes
C188 C189 1.339(5) yes
C189 C190 1.339(5) yes
C190 C191 1.339(5) yes
C191 C192 1.339(5) yes
C1 H1C1 1.000 no
C1 H2C1 1.000 no
C2 H1C2 1.000 no
C2 H2C2 1.000 no
C3 H1C3 1.000 no
C3 H2C3 1.000 no
C4 H1C4 1.000 no
C4 H2C4 1.000 no
C5 H1C5 1.000 no
C5 H2C5 1.000 no
C6 H1C6 1.000 no
C6 H2C6 1.000 no
C7 H1C7 1.000 no
C7 H2C7 1.000 no
C8 H1C8 1.000 no
C8 H2C8 1.000 no
C9 H1C9 1.000 no
C9 H2C9 1.000 no
C10 H1C10 1.000 no
C10 H2C10 1.000 no
C11 H1C11 1.000 no
C11 H2C11 1.000 no
C12 H1C12 1.000 no
C12 H2C12 1.000 no
C26 H1C26 1.000 no
C27 H1C27 1.000 no
C28 H1C28 1.000 no
C29 H1C29 1.000 no
C30 H1C30 1.000 no
C32 H1C32 1.000 no
C33 H1C33 1.000 no
C34 H1C34 1.000 no
C35 H1C35 1.000 no
C36 H1C36 1.000 no
C38 H1C38 1.000 no
C39 H1C39 1.000 no
C40 H1C40 1.000 no
C41 H1C41 1.000 no
C42 H1C42 1.000 no
C44 H1C44 1.000 no
C45 H1C45 1.000 no
C46 H1C46 1.000 no
C47 H1C47 1.000 no
C48 H1C48 1.000 no
C50 H1C50 1.000 no
C51 H1C51 1.000 no
C52 H1C52 1.000 no
C53 H1C53 1.000 no
C54 H1C54 1.000 no
C56 H1C56 1.000 no
C57 H1C57 1.000 no
C58 H1C58 1.000 no
C59 H1C59 1.000 no
C60 H1C60 1.000 no
C62 H1C62 1.000 no
C63 H1C63 1.000 no
C64 H1C64 1.000 no
C65 H1C65 1.000 no
C66 H1C66 1.000 no
C68 H1C68 1.000 no
C69 H1C69 1.000 no
C70 H1C70 1.000 no
C71 H1C71 1.000 no
C72 H1C72 1.000 no
C74 H1C74 1.000 no
C75 H1C75 1.000 no
C76 H1C76 1.000 no
C77 H1C77 1.000 no
C78 H1C78 1.000 no
C80 H1C80 1.000 no
C81 H1C81 1.000 no
C82 H1C82 1.000 no
C83 H1C83 1.000 no
C84 H1C84 1.000 no
C86 H1C86 1.000 no
C87 H1C87 1.000 no
C88 H1C88 1.000 no
C89 H1C89 1.000 no
C90 H1C90 1.000 no
C92 H1C92 1.000 no
C93 H1C93 1.000 no
C94 H1C94 1.000 no
C95 H1C95 1.000 no
C96 H1C96 1.000 no
C13 H1C13 1.000 no
C13 H2C13 1.000 no
C14 H1C14 1.000 no
C14 H2C14 1.000 no
C15 H1C15 1.000 no
C15 H2C15 1.000 no
C16 H1C16 1.000 no
C16 H2C16 1.000 no
C17 H1C17 1.000 no
C17 H2C17 1.000 no
C18 H1C18 1.000 no
C18 H2C18 1.000 no
C19 H1C19 1.000 no
C19 H2C19 1.000 no
C20 H1C20 1.000 no
C20 H2C20 1.000 no
C21 H1C21 1.000 no
C21 H2C21 1.000 no
C22 H1C22 1.000 no
C22 H2C22 1.000 no
C23 H1C23 1.000 no
C23 H2C23 1.000 no
C24 H1C24 1.000 no
C24 H2C24 1.000 no
C98 H1C98 1.000 no
C99 H1C99 1.000 no
C100 H1C100 1.000 no
C101 H1C101 1.000 no
C102 H1C102 1.000 no
C104 H1C104 1.000 no
C105 H1C105 1.000 no
C106 H1C106 1.000 no
C107 H1C107 1.000 no
C108 H1C108 1.000 no
C110 H1C110 1.000 no
C111 H1C111 1.000 no
C112 H1C112 1.000 no
C113 H1C113 1.000 no
C114 H1C114 1.000 no
C116 H1C116 1.000 no
C117 H1C117 1.000 no
C118 H1C118 1.000 no
C119 H1C119 1.000 no
C120 H1C120 1.000 no
C122 H1C122 1.000 no
C123 H1C123 1.000 no
C124 H1C124 1.000 no
C125 H1C125 1.000 no
C126 H1C126 1.000 no
C128 H1C128 1.000 no
C129 H1C129 1.000 no
C130 H1C130 1.000 no
C131 H1C131 1.000 no
C132 H1C132 1.000 no
C134 H1C134 1.000 no
C135 H1C135 1.000 no
C136 H1C136 1.000 no
C137 H1C137 1.000 no
C138 H1C138 1.000 no
C140 H1C140 1.000 no
C141 H1C141 1.000 no
C142 H1C142 1.000 no
C143 H1C143 1.000 no
C144 H1C144 1.000 no
C146 H1C146 1.000 no
C147 H1C147 1.000 no
C148 H1C148 1.000 no
C149 H1C149 1.000 no
C150 H1C150 1.000 no
C152 H1C152 1.000 no
C153 H1C153 1.000 no
C154 H1C154 1.000 no
C155 H1C155 1.000 no
C156 H1C156 1.000 no
C158 H1C158 1.000 no
C159 H1C159 1.000 no
C160 H1C160 1.000 no
C161 H1C161 1.000 no
C162 H1C162 1.000 no
C164 H1C164 1.000 no
C165 H1C165 1.000 no
C166 H1C166 1.000 no
C167 H1C167 1.000 no
C168 H1C168 1.000 no
C169 H1C169 1.000 no
C170 H1C170 1.000 no
C171 H1C171 1.000 no
C172 H1C172 1.000 no
C173 H1C173 1.000 no
C174 H1C174 1.000 no
C175 H1C175 1.000 no
C176 H1C176 1.000 no
C177 H1C177 1.000 no
C178 H1C178 1.000 no
C179 H1C179 1.000 no
C180 H1C180 1.000 no
C181 H1C181 1.000 no
C182 H1C182 1.000 no
C183 H1C183 1.000 no
C184 H1C184 1.000 no
C185 H1C185 1.000 no
C186 H1C186 1.000 no
C187 H1C187 1.000 no
C188 H1C188 1.000 no
C189 H1C189 1.000 no
C190 H1C190 1.000 no
C191 H1C191 1.000 no
C192 H1C192 1.000 no

loop_
_geom_torsion_atom_site_label_1
_geom_torsion_atom_site_label_2
_geom_torsion_atom_site_label_3
_geom_torsion_atom_site_label_4
_geom_torsion
_geom_torsion_publ_flag
C1 P1 Pd1 P2 20.4(7) no
C25 P1 Pd1 P2 138.0(7) no
C31 P1 Pd1 P2 -89.6(7) no
C1 P1 Pd1 P5 -110.6(7) no
C25 P1 Pd1 P5 7.1(7) no
C31 P1 Pd1 P5 139.4(6) no
C1 P1 Pd1 P6 142.2(7) no
C25 P1 Pd1 P6 -100.2(7) no
C31 P1 Pd1 P6 32.2(7) no
C2 P2 Pd1 P1 0.6(7) no
C3 P2 Pd1 P1 114.2(8) no
C37 P2 Pd1 P1 -115.6(7) no
C2 P2 Pd1 P5 122.0(7) no
C3 P2 Pd1 P5 -124.3(8) no
C37 P2 Pd1 P5 5.8(7) no
C2 P2 Pd1 P6 -131.0(7) no
C3 P2 Pd1 P6 -17.4(8) no
C37 P2 Pd1 P6 112.8(7) no
C7 P5 Pd1 P1 -151.6(6) no
C61 P5 Pd1 P1 88.5(7) no
C67 P5 Pd1 P1 -42.4(7) no
C7 P5 Pd1 P2 100.7(6) no
C61 P5 Pd1 P2 -19.2(7) no
C67 P5 Pd1 P2 -150.1(6) no
C7 P5 Pd1 P6 -20.4(6) no
C61 P5 Pd1 P6 -140.3(7) no
C67 P5 Pd1 P6 88.8(6) no
C8 P6 Pd1 P1 118.7(7) no
C9 P6 Pd1 P1 -128.0(7) no
C73 P6 Pd1 P1 -0.4(7) no
C8 P6 Pd1 P2 -133.1(7) no
C9 P6 Pd1 P2 -19.7(8) no
C73 P6 Pd1 P2 107.8(6) no
C8 P6 Pd1 P5 -2.4(7) no
C9 P6 Pd1 P5 110.9(7) no
C73 P6 Pd1 P5 -121.6(6) no
C4 P3 Pd2 P4 115.2(7) no
C5 P3 Pd2 P4 4.6(6) no
C43 P3 Pd2 P4 -111.6(6) no
C4 P3 Pd2 P7 -13.9(8) no
C5 P3 Pd2 P7 -124.4(6) no
C43 P3 Pd2 P7 119.3(6) no
C4 P3 Pd2 P8 -121.8(7) no
C5 P3 Pd2 P8 127.6(6) no
C43 P3 Pd2 P8 11.4(7) no
C6 P4 Pd2 P3 17.9(6) no
C49 P4 Pd2 P3 -94.0(6) no
C55 P4 Pd2 P3 130.3(6) no
C6 P4 Pd2 P7 138.9(6) no
C49 P4 Pd2 P7 26.9(7) no
C55 P4 Pd2 P7 -108.8(6) no
C6 P4 Pd2 P8 -114.3(6) no
C49 P4 Pd2 P8 133.8(6) no
C55 P4 Pd2 P8 -2.0(6) no
C10 P7 Pd2 P3 -19.4(8) no
C11 P7 Pd2 P3 -136.0(7) no
C79 P7 Pd2 P3 109.9(6) no
C10 P7 Pd2 P4 -126.1(8) no
C11 P7 Pd2 P4 117.3(7) no
C79 P7 Pd2 P4 3.1(6) no
C10 P7 Pd2 P8 112.2(8) no
C11 P7 Pd2 P8 -4.4(7) no
C79 P7 Pd2 P8 -118.5(6) no
C12 P8 Pd2 P3 102.0(7) no
C85 P8 Pd2 P3 -152.2(6) no
C91 P8 Pd2 P3 -10.6(8) no
C12 P8 Pd2 P4 -148.6(6) no
C85 P8 Pd2 P4 -42.7(7) no
C91 P8 Pd2 P4 98.8(7) no
C12 P8 Pd2 P7 -19.5(6) no
C85 P8 Pd2 P7 86.3(6) no
C91 P8 Pd2 P7 -132.1(7) no
C2 C1 P1 Pd1 -43.9(15) no
C2 C1 P1 C25 -175.7(14) no
C2 C1 P1 C31 79.1(15) no
C26 C25 P1 Pd1 -74.4(11) no
C30 C25 P1 Pd1 100.2(9) no
C26 C25 P1 C1 43.1(12) no
C30 C25 P1 C1 -142.2(10) no
C26 C25 P1 C31 147.1(10) no
C30 C25 P1 C31 -38.2(11) no
C32 C31 P1 Pd1 -27.6(11) no
C36 C31 P1 Pd1 148.7(8) no
C32 C31 P1 C1 -139.2(10) no
C36 C31 P1 C1 37.1(12) no
C32 C31 P1 C25 114.3(10) no
C36 C31 P1 C25 -69.4(11) no
C1 C2 P2 Pd1 -27.6(15) no
C1 C2 P2 C3 -157.1(14) no
C1 C2 P2 C37 98.9(14) no
C4 C3 P2 Pd1 -42.0(17) no
C4 C3 P2 C2 75.9(16) no
C4 C3 P2 C37 -179.1(14) no
C38 C37 P2 Pd1 16.6(11) no
C42 C37 P2 Pd1 -157.0(8) no
C38 C37 P2 C2 -102.1(10) no
C42 C37 P2 C2 84.4(11) no
C38 C37 P2 C3 156.1(10) no
C42 C37 P2 C3 -17.5(13) no
C3 C4 P3 Pd2 -44.4(17) no
C3 C4 P3 C5 70.1(15) no
C3 C4 P3 C43 173.8(14) no
C6 C5 P3 Pd2 -33.3(14) no
C6 C5 P3 C4 -159.0(13) no
C6 C5 P3 C43 97.2(14) no
C44 C43 P3 Pd2 63.2(11) no
C48 C43 P3 Pd2 -118.4(9) no
C44 C43 P3 C4 -156.4(11) no
C48 C43 P3 C4 21.9(13) no
C44 C43 P3 C5 -55.1(11) no
C48 C43 P3 C5 123.2(11) no
C5 C6 P4 Pd2 -43.4(14) no
C5 C6 P4 C49 82.2(14) no
C5 C6 P4 C55 -171.1(13) no
C50 C49 P4 Pd2 -11.3(10) no
C54 C49 P4 Pd2 167.2(6) no
C50 C49 P4 C6 -125.4(8) no
C54 C49 P4 C6 53.1(10) no
C50 C49 P4 C55 131.4(8) no
C54 C49 P4 C55 -50.2(10) no
C56 C55 P4 Pd2 -45.2(10) no
C60 C55 P4 Pd2 127.5(8) no
C56 C55 P4 C6 69.4(10) no
C60 C55 P4 C6 -117.9(11) no
C56 C55 P4 C49 173.1(8) no
C60 C55 P4 C49 -14.2(11) no
C8 C7 P5 Pd1 45.8(14) no
C8 C7 P5 C61 -177.8(13) no
C8 C7 P5 C67 -77.0(14) no
C62 C61 P5 Pd1 -68.3(10) no
C66 C61 P5 Pd1 105.9(10) no
C62 C61 P5 C7 171.1(10) no
C66 C61 P5 C7 -14.7(12) no
C62 C61 P5 C67 69.6(10) no
C66 C61 P5 C67 -116.2(11) no
C68 C67 P5 Pd1 -3.3(10) no
C72 C67 P5 Pd1 -178.5(7) no
C68 C67 P5 C7 108.7(9) no
C72 C67 P5 C7 -66.5(11) no
C68 C67 P5 C61 -146.9(8) no
C72 C67 P5 C61 37.9(11) no
C7 C8 P6 Pd1 31.0(15) no
C7 C8 P6 C9 -93.5(14) no
C7 C8 P6 C73 163.1(13) no
C10 C9 P6 Pd1 -39.7(16) no
C10 C9 P6 C8 77.3(15) no
C10 C9 P6 C73 -177.7(14) no
C74 C73 P6 Pd1 69.9(10) no
C78 C73 P6 Pd1 -99.3(9) no
C74 C73 P6 C8 -51.7(11) no
C78 C73 P6 C8 139.1(10) no
C74 C73 P6 C9 -155.4(10) no
C78 C73 P6 C9 35.4(12) no
C9 C10 P7 Pd2 -44.8(17) no
C9 C10 P7 C11 73.6(15) no
C9 C10 P7 C79 177.4(14) no
C12 C11 P7 Pd2 34.0(15) no
C12 C11 P7 C10 -94.2(15) no
C12 C11 P7 C79 161.8(13) no
C80 C79 P7 Pd2 60.6(9) no
C84 C79 P7 Pd2 -113.9(8) no
C80 C79 P7 C10 -161.9(10) no
C84 C79 P7 C10 23.6(12) no
C80 C79 P7 C11 -56.4(11) no
C84 C79 P7 C11 129.2(10) no
C11 C12 P8 Pd2 47.2(14) no
C11 C12 P8 C85 -74.3(14) no
C11 C12 P8 C91 176.5(14) no
C86 C85 P8 Pd2 17.1(10) no
C90 C85 P8 Pd2 -162.2(7) no
C86 C85 P8 C12 126.1(9) no
C90 C85 P8 C12 -53.1(11) no
C86 C85 P8 C91 -130.4(9) no
C90 C85 P8 C91 50.3(12) no
C92 C91 P8 Pd2 34.9(11) no
C96 C91 P8 Pd2 -151.3(9) no
C92 C91 P8 C12 -78.9(11) no
C96 C91 P8 C12 94.9(12) no
C92 C91 P8 C85 -180.0(9) no
C96 C91 P8 C85 -6.2(13) no
P2 C2 C1 P1 47.6(18) no
P3 C4 C3 P2 158.4(10) no
P4 C6 C5 P3 50.6(16) no
P6 C8 C7 P5 -50.3(16) no
P7 C10 C9 P6 162.5(10) no
P8 C12 C11 P7 -54.1(16) no
C27 C26 C25 P1 174.8(12) no
C29 C30 C25 P1 -174.7(12) no
C33 C32 C31 P1 176.5(11) no
C35 C36 C31 P1 -176.3(12) no
C39 C38 C37 P2 -174.1(11) no
C41 C42 C37 P2 173.5(12) no
C45 C44 C43 P3 178.4(12) no
C47 C48 C43 P3 -178.3(12) no
C51 C50 C49 P4 178.5(10) no
C53 C54 C49 P4 -178.4(11) no
C57 C56 C55 P4 173.2(10) no
C59 C60 C55 P4 -172.5(11) no
C63 C62 C61 P5 174.5(11) no
C65 C66 C61 P5 -174.1(12) no
C69 C68 C67 P5 -175.5(11) no
C71 C72 C67 P5 175.1(12) no
C75 C74 C73 P6 -169.7(11) no
C77 C78 C73 P6 169.3(12) no
C81 C80 C79 P7 -174.8(11) no
C83 C84 C79 P7 174.5(11) no
C87 C86 C85 P8 -179.3(11) no
C89 C90 C85 P8 179.2(12) no
C93 C92 C91 P8 174.4(11) no
C95 C96 C91 P8 -173.5(13) no
C13 P9 Pd3 P10 -22.7(6) no
C97 P9 Pd3 P10 -139.0(8) no
C103 P9 Pd3 P10 87.5(6) no
C13 P9 Pd3 P13 -153.3(6) no
C97 P9 Pd3 P13 90.4(8) no
C103 P9 Pd3 P13 -43.1(7) no
C13 P9 Pd3 P14 97.8(7) no
C97 P9 Pd3 P14 -18.6(8) no
C103 P9 Pd3 P14 -152.0(6) no
C14 P10 Pd3 P9 1.2(7) no
C15 P10 Pd3 P9 114.3(8) no
C109 P10 Pd3 P9 -117.2(6) no
C14 P10 Pd3 P13 125.7(7) no
C15 P10 Pd3 P13 -121.2(8) no
C109 P10 Pd3 P13 7.4(7) no
C14 P10 Pd3 P14 -131.3(7) no
C15 P10 Pd3 P14 -18.2(8) no
C109 P10 Pd3 P14 110.4(6) no
C19 P13 Pd3 P9 -109.1(8) no
C133 P13 Pd3 P9 3.9(8) no
C139 P13 Pd3 P9 139.2(7) no
C19 P13 Pd3 P10 141.7(8) no
C133 P13 Pd3 P10 -105.2(7) no
C139 P13 Pd3 P10 30.0(8) no
C19 P13 Pd3 P14 23.7(8) no
C133 P13 Pd3 P14 136.8(7) no
C139 P13 Pd3 P14 -88.0(8) no
C20 P14 Pd3 P9 120.1(8) no
C21 P14 Pd3 P9 -123.9(8) no
C145 P14 Pd3 P9 -0.7(7) no
C20 P14 Pd3 P10 -132.3(7) no
C21 P14 Pd3 P10 -16.3(8) no
C145 P14 Pd3 P10 106.8(6) no
C20 P14 Pd3 P13 -4.2(7) no
C21 P14 Pd3 P13 111.9(8) no
C145 P14 Pd3 P13 -125.0(6) no
C16 P11 Pd4 P12 108.5(9) no
C17 P11 Pd4 P12 -5.6(7) no
C115 P11 Pd4 P12 -120.3(6) no
C16 P11 Pd4 P15 -24.3(9) no
C17 P11 Pd4 P15 -138.3(7) no
C115 P11 Pd4 P15 107.0(6) no
C16 P11 Pd4 P16 -128.7(9) no
C17 P11 Pd4 P16 117.3(7) no
C115 P11 Pd4 P16 2.6(7) no
C18 P12 Pd4 P11 -18.1(6) no
C121 P12 Pd4 P11 90.1(6) no
C127 P12 Pd4 P11 -134.2(7) no
C18 P12 Pd4 P15 102.5(6) no
C121 P12 Pd4 P15 -149.3(6) no
C127 P12 Pd4 P15 -13.6(7) no
C18 P12 Pd4 P16 -147.9(6) no
C121 P12 Pd4 P16 -39.8(7) no
C127 P12 Pd4 P16 95.9(7) no
C22 P15 Pd4 P11 -15.3(8) no
C23 P15 Pd4 P11 -126.7(6) no
C151 P15 Pd4 P11 116.8(6) no
C22 P15 Pd4 P12 -123.6(8) no
C23 P15 Pd4 P12 125.0(7) no
C151 P15 Pd4 P12 8.5(7) no
C22 P15 Pd4 P16 113.0(8) no
C23 P15 Pd4 P16 1.6(7) no
C151 P15 Pd4 P16 -114.9(7) no
C24 P16 Pd4 P11 141.0(6) no
C157 P16 Pd4 P11 33.8(7) no
C163 P16 Pd4 P11 -101.0(7) no
C24 P16 Pd4 P12 -110.7(7) no
C157 P16 Pd4 P12 142.2(7) no
C163 P16 Pd4 P12 7.4(7) no
C24 P16 Pd4 P15 22.5(6) no
C157 P16 Pd4 P15 -84.7(7) no
C163 P16 Pd4 P15 140.5(6) no
C14 C13 P9 Pd3 45.7(15) no
C14 C13 P9 C97 -179.2(14) no
C14 C13 P9 C103 -75.6(15) no
C98 C97 P9 Pd3 -35.2(13) no
C102 C97 P9 Pd3 141.3(10) no
C98 C97 P9 C13 -154.0(11) no
C102 C97 P9 C13 22.5(14) no
C98 C97 P9 C103 103.3(11) no
C102 C97 P9 C103 -80.2(13) no
C104 C103 P9 Pd3 4.5(10) no
C108 C103 P9 Pd3 -171.2(8) no
C104 C103 P9 C13 117.5(10) no
C108 C103 P9 C13 -58.2(11) no
C104 C103 P9 C97 -140.4(10) no
C108 C103 P9 C97 43.9(11) no
C13 C14 P10 Pd3 27.3(16) no
C13 C14 P10 C15 -99.2(16) no
C13 C14 P10 C109 157.9(14) no
C16 C15 P10 Pd3 -41.3(19) no
C16 C15 P10 C14 75.5(17) no
C16 C15 P10 C109 -179.4(16) no
C110 C109 P10 Pd3 -97.8(9) no
C114 C109 P10 Pd3 71.7(10) no
C110 C109 P10 C14 141.8(11) no
C114 C109 P10 C14 -48.8(11) no
C110 C109 P10 C15 39.1(12) no
C114 C109 P10 C15 -151.4(10) no
C15 C16 P11 Pd4 -37.4(19) no
C15 C16 P11 C17 79.1(17) no
C15 C16 P11 C115 -174.6(15) no
C18 C17 P11 Pd4 35.7(17) no
C18 C17 P11 C16 -91.9(16) no
C18 C17 P11 C115 160.9(15) no
C116 C115 P11 Pd4 61.0(11) no
C120 C115 P11 Pd4 -110.2(10) no
C116 C115 P11 C16 -160.3(11) no
C120 C115 P11 C16 28.6(13) no
C116 C115 P11 C17 -55.2(12) no
C120 C115 P11 C17 133.6(12) no
C17 C18 P12 Pd4 44.3(14) no
C17 C18 P12 C121 -78.9(14) no
C17 C18 P12 C127 177.5(14) no
C122 C121 P12 Pd4 2.7(10) no
C126 C121 P12 Pd4 -173.9(7) no
C122 C121 P12 C18 114.1(9) no
C126 C121 P12 C18 -62.5(10) no
C122 C121 P12 C127 -142.7(9) no
C126 C121 P12 C127 40.7(10) no
C128 C127 P12 Pd4 -95.8(9) no
C132 C127 P12 Pd4 81.4(11) no
C128 C127 P12 C18 146.7(10) no
C132 C127 P12 C18 -36.1(12) no
C128 C127 P12 C121 45.7(11) no
C132 C127 P12 C121 -137.0(10) no
C20 C19 P13 Pd3 -45.7(18) no
C20 C19 P13 C133 -174.3(16) no
C20 C19 P13 C139 76.9(18) no
C134 C133 P13 Pd3 133.8(10) no
C138 C133 P13 Pd3 -44.4(12) no
C134 C133 P13 C19 -111.4(13) no
C138 C133 P13 C19 70.3(13) no
C134 C133 P13 C139 -5.8(14) no
C138 C133 P13 C139 176.0(11) no
C140 C139 P13 Pd3 -52.5(12) no
C144 C139 P13 Pd3 131.1(11) no
C140 C139 P13 C19 -165.4(11) no
C144 C139 P13 C19 18.2(14) no
C140 C139 P13 C133 89.8(12) no
C144 C139 P13 C133 -86.5(13) no
C19 C20 P14 Pd3 -20.3(16) no
C19 C20 P14 C21 -148.5(15) no
C19 C20 P14 C145 110.0(15) no
C22 C21 P14 Pd3 -48.2(18) no
C22 C21 P14 C20 72.7(17) no
C22 C21 P14 C145 178.7(15) no
C146 C145 P14 Pd3 -2.3(11) no
C150 C145 P14 Pd3 174.3(8) no
C146 C145 P14 C20 -126.0(10) no
C150 C145 P14 C20 50.5(12) no
C146 C145 P14 C21 130.9(11) no
C150 C145 P14 C21 -52.5(12) no
C21 C22 P15 Pd4 -36.8(18) no
C21 C22 P15 C23 78.2(17) no
C21 C22 P15 C151 -176.6(15) no
C24 C23 P15 Pd4 -31.8(15) no
C24 C23 P15 C22 -158.1(14) no
C24 C23 P15 C151 97.0(14) no
C152 C151 P15 Pd4 -11.6(10) no
C156 C151 P15 Pd4 168.6(7) no
C152 C151 P15 C22 127.9(10) no
C156 C151 P15 C22 -51.9(12) no
C152 C151 P15 C23 -129.7(9) no
C156 C151 P15 C23 50.5(11) no
C23 C24 P16 Pd4 -49.3(15) no
C23 C24 P16 C157 76.5(15) no
C23 C24 P16 C163 -178.1(13) no
C158 C157 P16 Pd4 -20.5(11) no
C162 C157 P16 Pd4 158.0(7) no
C158 C157 P16 C24 -132.1(10) no
C162 C157 P16 C24 46.4(11) no
C158 C157 P16 C163 121.0(10) no
C162 C157 P16 C163 -60.5(11) no
C164 C163 P16 Pd4 -61.2(11) no
C168 C163 P16 Pd4 112.2(10) no
C164 C163 P16 C24 56.7(12) no
C168 C163 P16 C24 -129.9(12) no
C164 C163 P16 C157 156.7(10) no
C168 C163 P16 C157 -29.8(12) no
P10 C14 C13 P9 -47.2(18) no
P11 C16 C15 P10 157.7(11) no
P12 C18 C17 P11 -52.9(17) no
P14 C20 C19 P13 43.7(20) no
P15 C22 C21 P14 161.3(11) no
P16 C24 C23 P15 53.0(16) no
C99 C98 C97 P9 176.8(12) no
C101 C102 C97 P9 -176.4(14) no
C105 C104 C103 P9 -175.9(11) no
C107 C108 C103 P9 175.6(12) no
C111 C110 C109 P10 169.6(12) no
C113 C114 C109 P10 -170.0(12) no
C117 C116 C115 P11 -171.5(12) no
C119 C120 C115 P11 171.4(13) no
C123 C122 C121 P12 -176.7(11) no
C125 C126 C121 P12 176.6(12) no
C129 C128 C127 P12 177.4(12) no
C131 C132 C127 P12 -177.3(12) no
C135 C134 C133 P13 -178.3(14) no
C137 C138 C133 P13 178.3(13) no
C141 C140 C139 P13 -176.6(14) no
C143 C144 C139 P13 176.3(15) no
C147 C146 C145 P14 176.8(11) no
C149 C150 C145 P14 -176.5(12) no
C153 C152 C151 P15 -179.8(11) no
C155 C156 C151 P15 179.8(12) no
C159 C158 C157 P16 178.5(11) no
C161 C162 C157 P16 -178.5(12) no
C165 C164 C163 P16 173.8(13) no
C167 C168 C163 P16 -173.3(14) no
